data_7202023
loop_
_publ_author_name
'Lan, Ya-Qian'
'Li, Shun-Li'
'Li, Yang-Guang'
'Su, Zhong-Min'
'Shao, Kui-Zhan'
'Wang, Xin-Long'

_publ_section_title
;
 A novel (4,8)-connected 3D polyoxometalate-based metal--organic
 framework containing an in situ ligand
;
_journal_issue 9
_journal_name_full CrystEngComm
_journal_page_first 1129
_journal_paper_doi 10.1039/b802627k
_journal_volume 10
_journal_year 2008
_chemical_formula_sum 'C64 H84 Cu4 F8 Mo24 N26 O88 P2'
_chemical_formula_weight 5396.23
_chemical_name_systematic
;
?
;
_space_group_IT_number 2
_symmetry_cell_setting triclinic
_symmetry_space_group_name_Hall '-P 1'
_symmetry_space_group_name_H-M 'P -1'
_atom_sites_solution_hydrogens geom
_atom_sites_solution_primary direct
_atom_sites_solution_secondary difmap
_audit_creation_method SHELXL-97
_cell_angle_alpha 80.506(3)
_cell_angle_beta 89.984(3)
_cell_angle_gamma 75.230(3)
_cell_formula_units_Z 1
_cell_length_a 14.501(3)
_cell_length_b 15.205(4)
_cell_length_c 16.228(4)
_cell_measurement_temperature 293(2)
_cell_volume 3409.2(14)
_computing_cell_refinement 'SMART (Bruker, 1997)'
_computing_data_collection 'SMART (Bruker, 1997)'
_computing_data_reduction SAINT
_computing_molecular_graphics 'SHELXTL-PLUS (Sheldrick, 1990)'
_computing_publication_material SHELXL-97
_computing_structure_refinement 'SHELXL-97 (Sheldrick, 1997)'
_computing_structure_solution 'SHELXS-97(Sheldrick, 1997)'
_diffrn_ambient_temperature 293(2)
_diffrn_measured_fraction_theta_full 0.976
_diffrn_measured_fraction_theta_max 0.963
_diffrn_measurement_device_type 'Bruker APEX CCD area-detector'
_diffrn_measurement_method '\w scans'
_diffrn_radiation_monochromator graphite
_diffrn_radiation_source 'fine-focus sealed tube'
_diffrn_radiation_type MoK\a
_diffrn_radiation_wavelength 0.71069
_diffrn_reflns_av_R_equivalents 0.0320
_diffrn_reflns_av_sigmaI/netI 0.0603
_diffrn_reflns_limit_h_max 17
_diffrn_reflns_limit_h_min -17
_diffrn_reflns_limit_k_max 16
_diffrn_reflns_limit_k_min -18
_diffrn_reflns_limit_l_max 10
_diffrn_reflns_limit_l_min -19
_diffrn_reflns_number 17412
_diffrn_reflns_theta_full 25.00
_diffrn_reflns_theta_max 25.40
_diffrn_reflns_theta_min 1.27
_diffrn_standards_number 0
_exptl_absorpt_coefficient_mu 2.878
_exptl_absorpt_correction_T_max 0.546
_exptl_absorpt_correction_T_min 0.478
_exptl_absorpt_correction_type multi-scan
_exptl_absorpt_process_details 'SADABS(Sheldrick, 1996)'
_exptl_crystal_colour red
_exptl_crystal_density_diffrn 2.628
_exptl_crystal_density_method 'not measured'
_exptl_crystal_description block
_exptl_crystal_F_000 2580
_exptl_crystal_size_max 0.26
_exptl_crystal_size_mid 0.25
_exptl_crystal_size_min 0.21
_refine_diff_density_max 1.508
_refine_diff_density_min -1.599
_refine_diff_density_rms 0.230
_refine_ls_extinction_method none
_refine_ls_goodness_of_fit_ref 1.029
_refine_ls_hydrogen_treatment mixed
_refine_ls_matrix_type full
_refine_ls_number_parameters 971
_refine_ls_number_reflns 12120
_refine_ls_number_restraints 1
_refine_ls_restrained_S_all 1.029
_refine_ls_R_factor_all 0.0833
_refine_ls_R_factor_gt 0.0643
_refine_ls_shift/su_max 0.000
_refine_ls_shift/su_mean 0.000
_refine_ls_structure_factor_coef Fsqd
_refine_ls_weighting_details 'calc w=1/[\s^2^(Fo^2^)+(0.1152P)^2^+10.3564P] where P=(Fo^2^+2Fc^2^)/3'
_refine_ls_weighting_scheme calc
_refine_ls_wR_factor_gt 0.1694
_refine_ls_wR_factor_ref 0.1888
_reflns_number_gt 9269
_reflns_number_total 12120
_reflns_threshold_expression >2sigma(I)
_cod_data_source_file b802627k.txt
_cod_data_source_block mm
_cod_original_sg_symbol_Hall -p1
_cod_original_sg_symbol_H-M p-1
_cod_database_code 7202023

loop_
_symmetry_equiv_pos_as_xyz
'x, y, z'
'-x, -y, -z'

loop_
_atom_site_label
_atom_site_type_symbol
_atom_site_fract_x
_atom_site_fract_y
_atom_site_fract_z
_atom_site_U_iso_or_equiv
_atom_site_adp_type
_atom_site_occupancy
_atom_site_symmetry_multiplicity
_atom_site_calc_flag
_atom_site_refinement_flags
_atom_site_disorder_assembly
_atom_site_disorder_group
C1 C 0.5610(8) -0.3977(9) 1.0789(8) 0.062(3) Uani 1 1 d . . .
H1 H 0.6177 -0.3812 1.0855 0.074 Uiso 1 1 calc R . .
C2 C 0.4498(7) -0.4644(8) 1.0914(7) 0.053(3) Uani 1 1 d . . .
H2 H 0.4145 -0.5059 1.1116 0.064 Uiso 1 1 calc R . .
C3 C 0.5007(10) -0.2806(8) 0.9563(9) 0.074(4) Uani 1 1 d . . .
H3A H 0.5024 -0.3002 0.9023 0.089 Uiso 1 1 calc R . .
H3B H 0.5603 -0.2648 0.9651 0.089 Uiso 1 1 calc R . .
C4 C 0.4190(8) -0.1936(8) 0.9530(7) 0.051(3) Uani 1 1 d . . .
C5 C 0.3684(8) -0.1881(7) 1.0350(6) 0.044(2) Uani 1 1 d . . .
C6 C 0.4125(9) -0.1934(9) 1.1108(8) 0.061(3) Uani 1 1 d . . .
C7 C 0.3706(13) -0.1940(10) 1.1873(8) 0.085(5) Uani 1 1 d . . .
H7 H 0.4045 -0.1977 1.2369 0.102 Uiso 1 1 calc R . .
C8 C 0.2757(12) -0.1887(9) 1.1839(8) 0.072(4) Uani 1 1 d . . .
C9 C 0.2238(10) -0.1847(9) 1.1134(8) 0.065(3) Uani 1 1 d . . .
H9 H 0.1592 -0.1824 1.1144 0.079 Uiso 1 1 calc R . .
C10 C 0.2732(8) -0.1841(8) 1.0380(7) 0.053(3) Uani 1 1 d . . .
H10 H 0.2394 -0.1809 0.9884 0.063 Uiso 1 1 calc R . .
C11 C 0.4626(7) -0.1119(7) 0.9265(7) 0.043(2) Uani 1 1 d . . .
H11A H 0.5080 -0.1111 0.9701 0.052 Uiso 1 1 calc R . .
H11B H 0.4974 -0.1208 0.8762 0.052 Uiso 1 1 calc R . .
C12 C 0.2991(9) 0.0964(8) 0.9335(7) 0.060(3) Uani 1 1 d . . .
H12 H 0.2651 0.1431 0.9606 0.072 Uiso 1 1 calc R . .
C13 C 0.3467(8) 0.0191(7) 0.8391(7) 0.047(2) Uani 1 1 d . . .
H13 H 0.3557 -0.0021 0.7884 0.056 Uiso 1 1 calc R . .
C14 C 0.0293(7) 0.3167(7) 0.7002(6) 0.044(2) Uani 1 1 d . . .
H14 H -0.0050 0.3056 0.7475 0.053 Uiso 1 1 calc R . .
C15 C 0.1352(7) 0.3123(7) 0.6123(7) 0.045(2) Uani 1 1 d . . .
H15 H 0.1933 0.2943 0.5876 0.054 Uiso 1 1 calc R . .
C16 C -0.1013(6) 0.4335(7) 0.6145(6) 0.040(2) Uani 1 1 d . . .
H16A H -0.1003 0.4956 0.5889 0.048 Uiso 1 1 calc R . .
H16B H -0.1335 0.4372 0.6667 0.048 Uiso 1 1 calc R . .
C17 C -0.1580(6) 0.3934(6) 0.5554(5) 0.0301(18) Uani 1 1 d . . .
C18 C -0.2643(6) 0.4377(6) 0.5643(5) 0.0322(19) Uani 1 1 d . . .
C19 C -0.3195(7) 0.3872(8) 0.6132(7) 0.050(3) Uani 1 1 d . . .
H19 H -0.2926 0.3260 0.6370 0.060 Uiso 1 1 calc R . .
C20 C -0.4130(8) 0.4282(9) 0.6258(9) 0.068(4) Uani 1 1 d . . .
H20 H -0.4491 0.3950 0.6590 0.082 Uiso 1 1 calc R . .
C21 C -0.4530(7) 0.5171(9) 0.5901(8) 0.059(3) Uani 1 1 d . . .
C22 C -0.4037(8) 0.5705(8) 0.5418(8) 0.057(3) Uani 1 1 d . . .
H22 H -0.4316 0.6316 0.5182 0.068 Uiso 1 1 calc R . .
C23 C -0.3108(7) 0.5281(7) 0.5305(7) 0.043(2) Uani 1 1 d . . .
C24 C -0.1242(6) 0.4103(7) 0.4648(5) 0.036(2) Uani 1 1 d . . .
H24A H -0.1205 0.4738 0.4508 0.044 Uiso 1 1 calc R . .
H24B H -0.0606 0.3707 0.4622 0.044 Uiso 1 1 calc R . .
C25 C -0.2446(8) 0.4508(9) 0.3448(7) 0.055(3) Uani 1 1 d . . .
H25 H -0.2532 0.5145 0.3351 0.066 Uiso 1 1 calc R . .
C26 C -0.2526(9) 0.3173(10) 0.3364(7) 0.061(3) Uani 1 1 d . . .
H26 H -0.2709 0.2688 0.3188 0.073 Uiso 1 1 calc R . .
C27 C 1.077(3) 0.883(3) 0.744(3) 0.28(2) Uiso 1 1 d . . .
H27A H 1.1147 0.8893 0.6957 0.335 Uiso 1 1 calc R . .
H27B H 1.0843 0.8175 0.7644 0.335 Uiso 1 1 calc R . .
C28 C 1.1083(19) 0.9257(18) 0.8101(16) 0.157(9) Uiso 1 1 d . . .
H28A H 1.1739 0.8955 0.8263 0.235 Uiso 1 1 calc R . .
H28B H 1.0696 0.9197 0.8577 0.235 Uiso 1 1 calc R . .
H28C H 1.1021 0.9899 0.7893 0.235 Uiso 1 1 calc R . .
C29 C 0.914(2) 0.893(2) 0.7886(19) 0.178(11) Uiso 1 1 d . . .
H29A H 0.8663 0.8722 0.7599 0.214 Uiso 1 1 calc R . .
H29B H 0.9507 0.8397 0.8273 0.214 Uiso 1 1 calc R . .
C30 C 0.866(2) 0.961(2) 0.8346(19) 0.187(12) Uiso 1 1 d . . .
H30A H 0.8251 0.9364 0.8729 0.281 Uiso 1 1 calc R . .
H30B H 0.8294 1.0134 0.7969 0.281 Uiso 1 1 calc R . .
H30C H 0.9128 0.9794 0.8653 0.281 Uiso 1 1 calc R . .
C31 C 0.984(3) 0.886(3) 0.579(3) 0.32(3) Uiso 1 1 d . . .
H31A H 0.9553 0.8643 0.5365 0.477 Uiso 1 1 calc R . .
H31B H 1.0447 0.8441 0.5977 0.477 Uiso 1 1 calc R . .
H31C H 0.9936 0.9460 0.5574 0.477 Uiso 1 1 calc R . .
C32 C 0.934(3) 0.893(2) 0.636(2) 0.204(14) Uiso 1 1 d . . .
H32A H 0.9202 0.8334 0.6543 0.245 Uiso 1 1 calc R . .
H32B H 0.8741 0.9371 0.6171 0.245 Uiso 1 1 calc R . .
N1 N 0.5350(6) -0.4648(7) 1.1280(6) 0.057(2) Uani 1 1 d . . .
N2 N 0.4226(7) -0.4002(7) 1.0255(6) 0.057(2) Uani 1 1 d . . .
N3 N 0.4961(6) -0.3583(7) 1.0203(6) 0.053(2) Uani 1 1 d . . .
N4 N 0.3922(6) -0.0234(5) 0.9108(5) 0.0399(18) Uani 1 1 d . . .
N5 N 0.3624(7) 0.0257(7) 0.9725(6) 0.056(2) Uani 1 1 d . . .
N6 N 0.2855(6) 0.0980(6) 0.8511(6) 0.051(2) Uani 1 1 d . . .
N7 N 0.1190(6) 0.2742(6) 0.6906(5) 0.045(2) Uani 1 1 d . . .
N8 N -0.0047(5) 0.3779(5) 0.6318(5) 0.0371(17) Uani 1 1 d . . .
N9 N 0.0643(6) 0.3752(6) 0.5744(6) 0.050(2) Uani 1 1 d . . .
N10 N -0.1864(6) 0.3928(6) 0.4033(5) 0.0413(19) Uani 1 1 d . . .
N11 N -0.1881(7) 0.3053(7) 0.3983(6) 0.053(2) Uani 1 1 d . . .
N12 N -0.2889(6) 0.4059(8) 0.3019(5) 0.059(3) Uani 1 1 d . . .
N13 N 0.9813(19) 0.9261(16) 0.7233(15) 0.151(7) Uiso 1 1 d D . .
O1 O -0.2435(5) 0.3193(5) 0.1280(4) 0.0456(17) Uani 1 1 d . . .
O2 O -0.2440(5) 0.4271(6) -0.1966(5) 0.061(2) Uani 1 1 d . . .
O1W O 0.9667(10) 0.1112(10) 0.6734(12) 0.166(7) Uani 1 1 d . . .
O3 O -0.2117(7) 0.4142(8) -0.0229(5) 0.104(4) Uani 1 1 d . . .
O4 O 0.2332(6) 0.4277(6) 0.1158(5) 0.065(2) Uani 1 1 d . . .
O5 O -0.0954(6) 0.5050(6) -0.2111(5) 0.058(2) Uani 1 1 d . . .
O6 O 0.0209(6) 0.3697(6) 0.3190(5) 0.064(2) Uani 1 1 d . . .
O7 O 0.0730(6) 0.6454(5) -0.1791(8) 0.101(4) Uani 1 1 d . . .
O8 O 0.1179(6) 0.3269(6) 0.1804(5) 0.064(2) Uani 1 1 d . . .
O9 O 0.2352(7) 0.3500(7) -0.0239(4) 0.067(3) Uani 1 1 d . . .
O10 O 0.2177(7) 0.5079(6) -0.1143(8) 0.104(4) Uani 1 1 d . . .
O11 O 0.2983(5) 0.2403(6) 0.1276(7) 0.089(4) Uani 1 1 d . . .
O12 O 0.1222(7) 0.2531(7) 0.0476(5) 0.071(3) Uani 1 1 d . . .
O13 O -0.0699(7) 0.2799(8) 0.0479(6) 0.110(5) Uani 1 1 d . . .
O14 O 0.0363(7) 0.1611(6) -0.0461(6) 0.071(2) Uani 1 1 d . . .
O15 O -0.0734(6) 0.3390(8) -0.1134(6) 0.099(4) Uani 1 1 d . . .
O16 O 0.1084(6) 0.3104(6) -0.1142(4) 0.062(2) Uani 1 1 d . . .
O17 O 0.0867(7) 0.4793(6) -0.2097(9) 0.114(5) Uani 1 1 d . . .
O18 O 0.2600(5) 0.3530(6) -0.1929(4) 0.060(2) Uani 1 1 d . . .
O19 O 0.0578(8) 0.5157(8) -0.0820(7) 0.030(3) Uani 0.50 1 d P . .
O19' O -0.0536(8) 0.4250(7) -0.0188(7) 0.028(2) Uani 0.50 1 d P . .
O20' O 0.0682(7) 0.4580(8) 0.0713(6) 0.026(2) Uani 0.50 1 d P . .
O20 O 0.0705(8) 0.4145(8) -0.0081(7) 0.027(2) Uani 0.50 1 d P . .
O21 O 0.7384(6) 0.1875(6) 0.5623(5) 0.067(2) Uani 1 1 d . . .
O22 O 0.6720(6) 0.0459(8) 0.6437(7) 0.113(5) Uani 1 1 d . . .
O23 O 0.6408(6) -0.0403(5) 0.8030(4) 0.056(2) Uani 1 1 d . . .
O24 O 0.5139(8) -0.1052(9) 0.7242(7) 0.107(5) Uani 1 1 d . . .
O25 O 0.5011(6) 0.0778(8) 0.7012(7) 0.101(4) Uani 1 1 d . . .
O26 O 0.4310(6) -0.2545(6) 0.7320(5) 0.062(2) Uani 1 1 d . . .
O27 O 0.3433(10) -0.0685(6) 0.6606(6) 0.105(4) Uani 1 1 d . . .
O28 O 0.3280(5) 0.1136(5) 0.6435(4) 0.0501(18) Uani 1 1 d . . .
O29 O 0.3940(10) 0.2631(8) 0.6764(6) 0.102(4) Uani 1 1 d . . .
O30 O 0.5426(6) 0.2005(9) 0.5848(7) 0.117(5) Uani 1 1 d . . .
O31 O 0.6084(10) 0.1940(6) 0.4351(6) 0.113(5) Uani 1 1 d . . .
O32 O 0.7388(11) 0.0407(6) 0.4881(7) 0.127(6) Uani 1 1 d . . .
O33 O 0.1662(7) 0.0533(10) 0.6330(6) 0.106(4) Uani 1 1 d . . .
O34 O 0.2478(5) 0.1309(5) 0.4926(5) 0.0528(18) Uani 1 1 d . . .
O35 O 0.3631(5) 0.2320(5) 0.5183(4) 0.0503(18) Uani 1 1 d . . .
O36 O 0.2299(8) 0.2929(7) 0.3824(7) 0.097(4) Uani 1 1 d . . .
O37 O 0.6832(9) -0.1258(10) 0.6622(7) 0.124(6) Uani 1 1 d . . .
O38 O 0.4246(9) 0.2330(10) 0.3694(7) 0.126(5) Uani 1 1 d . . .
O39' O 0.4142(8) -0.0373(8) 0.5385(6) 0.028(2) Uani 0.50 1 d P . .
O39 O 0.5221(11) 0.0587(10) 0.5673(9) 0.130(5) Uani 1 1 d . . .
O40' O 0.4231(8) 0.0639(8) 0.5218(8) 0.032(3) Uani 0.50 1 d P . .
O40 O 0.4472(10) 0.0801(8) 0.4222(8) 0.110(4) Uani 1 1 d . . .
O41 O 0.3497(6) -0.1837(6) 0.8858(5) 0.060(2) Uani 1 1 d . . .
H41 H 0.3227 -0.2254 0.8953 0.091 Uiso 1 1 calc R . .
O42 O -0.1352(4) 0.2969(4) 0.5847(4) 0.0378(14) Uani 1 1 d . . .
H42 H -0.1667 0.2731 0.5574 0.057 Uiso 1 1 calc R . .
Cu1 Cu 0.20553(10) 0.18652(10) 0.76987(9) 0.0583(4) Uani 1 1 d . . .
Cu2 Cu 0.61833(11) -0.54003(14) 1.21509(9) 0.0771(6) Uani 1 1 d . . .
Mo1 Mo -0.16909(6) 0.37990(7) 0.08554(7) 0.0497(3) Uani 1 1 d . . .
Mo2 Mo 0.17341(5) 0.39823(6) -0.13395(6) 0.0392(2) Uani 1 1 d . . .
Mo3 Mo 0.02382(6) 0.26707(6) -0.02754(6) 0.0426(2) Uani 1 1 d . . .
Mo4 Mo 0.01582(6) 0.40595(6) 0.21779(5) 0.0404(2) Uani 1 1 d . . .
Mo5 Mo 0.20540(5) 0.32472(5) 0.08753(5) 0.0327(2) Uani 1 1 d . . .
Mo6 Mo 0.16515(6) 0.55097(7) 0.13585(5) 0.0406(2) Uani 1 1 d . . .
Mo7 Mo 0.31104(7) 0.19784(7) 0.41886(6) 0.0486(2) Uani 1 1 d . . .
Mo8 Mo 0.27486(7) 0.03606(7) 0.59455(6) 0.0486(2) Uani 1 1 d . . .
Mo9 Mo 0.45531(10) -0.17603(8) 0.65722(6) 0.0638(3) Uani 1 1 d . . .
Mo10 Mo 0.42870(7) 0.18168(7) 0.61792(6) 0.0465(2) Uani 1 1 d . . .
Mo11 Mo 0.66440(9) 0.12566(8) 0.54458(7) 0.0654(3) Uani 1 1 d . . .
Mo12 Mo 0.59496(8) -0.02894(9) 0.70826(6) 0.0614(3) Uani 1 1 d . . .
P1 P 0.5000 0.0000 0.5000 0.0383(8) Uani 1 2 d S . .
P2 P 0.0000 0.5000 0.0000 0.0274(6) Uani 1 2 d S . .
F1 F 0.5085(6) -0.1976(6) 1.1089(5) 0.093(3) Uani 1 1 d . . .
F2 F 0.2301(8) -0.1892(7) 1.2579(5) 0.115(4) Uani 1 1 d . . .
F3 F -0.5462(5) 0.5553(6) 0.6019(6) 0.095(3) Uani 1 1 d . . .
F4 F -0.2595(5) 0.5780(4) 0.4819(5) 0.076(2) Uani 1 1 d . . .
H1N H 0.958(12) 0.984(3) 0.708(10) 0.114 Uiso 1 1 d D . .

loop_
_atom_site_aniso_label
_atom_site_aniso_U_11
_atom_site_aniso_U_22
_atom_site_aniso_U_33
_atom_site_aniso_U_23
_atom_site_aniso_U_13
_atom_site_aniso_U_12
C1 0.035(6) 0.066(8) 0.083(9) -0.003(7) -0.016(6) -0.017(5)
C2 0.034(5) 0.059(7) 0.067(7) -0.010(6) -0.007(5) -0.015(5)
C3 0.077(9) 0.049(7) 0.086(10) 0.001(7) 0.025(7) -0.004(6)
C4 0.063(7) 0.047(6) 0.046(6) -0.014(5) 0.015(5) -0.017(5)
C5 0.054(6) 0.036(5) 0.037(5) -0.002(4) 0.006(4) -0.008(4)
C6 0.059(7) 0.063(8) 0.061(8) -0.009(6) -0.007(6) -0.015(6)
C7 0.124(14) 0.078(10) 0.036(7) -0.009(6) -0.017(8) 0.004(9)
C8 0.104(11) 0.064(8) 0.040(7) -0.008(6) 0.016(7) -0.007(8)
C9 0.072(8) 0.065(8) 0.062(8) -0.013(6) 0.021(6) -0.021(7)
C10 0.058(7) 0.060(7) 0.045(6) -0.015(5) 0.004(5) -0.022(6)
C11 0.038(5) 0.044(6) 0.048(6) -0.007(4) 0.006(4) -0.014(4)
C12 0.075(8) 0.051(7) 0.053(7) -0.021(5) 0.003(6) -0.002(6)
C13 0.054(6) 0.047(6) 0.041(6) -0.009(5) 0.001(5) -0.017(5)
C14 0.039(5) 0.061(7) 0.039(5) -0.019(5) 0.001(4) -0.017(5)
C15 0.031(5) 0.047(6) 0.060(7) -0.008(5) 0.009(4) -0.013(4)
C16 0.033(5) 0.042(5) 0.050(6) -0.027(4) -0.001(4) -0.006(4)
C17 0.026(4) 0.036(5) 0.030(4) -0.004(4) 0.000(3) -0.013(4)
C18 0.034(5) 0.037(5) 0.029(4) -0.007(4) -0.001(3) -0.016(4)
C19 0.041(5) 0.052(6) 0.056(7) 0.002(5) 0.012(5) -0.017(5)
C20 0.042(6) 0.069(8) 0.089(10) 0.001(7) 0.027(6) -0.014(6)
C21 0.034(5) 0.064(8) 0.080(9) -0.020(6) 0.021(5) -0.010(5)
C22 0.041(6) 0.051(6) 0.074(8) -0.015(6) 0.017(5) 0.000(5)
C23 0.039(5) 0.035(5) 0.059(6) -0.007(4) 0.014(4) -0.016(4)
C24 0.033(5) 0.045(5) 0.034(5) -0.007(4) 0.002(4) -0.015(4)
C25 0.050(6) 0.062(7) 0.042(6) -0.004(5) 0.001(5) 0.002(5)
C26 0.061(7) 0.098(10) 0.037(6) -0.009(6) -0.004(5) -0.046(7)
N1 0.038(5) 0.075(7) 0.048(5) -0.011(5) -0.003(4) 0.003(5)
N2 0.046(5) 0.053(6) 0.072(7) -0.013(5) -0.019(5) -0.009(4)
N3 0.046(5) 0.054(6) 0.054(6) -0.008(4) 0.000(4) -0.004(4)
N4 0.047(5) 0.039(4) 0.036(4) -0.011(3) 0.004(4) -0.013(4)
N5 0.060(6) 0.062(6) 0.044(5) -0.015(4) -0.005(4) -0.011(5)
N6 0.048(5) 0.055(6) 0.046(5) -0.003(4) -0.001(4) -0.011(4)
N7 0.044(5) 0.047(5) 0.044(5) -0.008(4) 0.001(4) -0.010(4)
N8 0.032(4) 0.039(4) 0.042(5) -0.007(3) -0.007(3) -0.013(3)
N9 0.034(4) 0.059(6) 0.056(6) 0.000(4) 0.008(4) -0.015(4)
N10 0.045(5) 0.054(5) 0.025(4) -0.005(4) 0.003(3) -0.013(4)
N11 0.062(6) 0.056(6) 0.045(5) -0.006(4) -0.009(4) -0.026(5)
N12 0.039(5) 0.096(8) 0.031(5) -0.010(5) -0.006(4) 0.001(5)
O1 0.045(4) 0.057(4) 0.045(4) -0.009(3) 0.011(3) -0.032(3)
O2 0.039(4) 0.080(6) 0.083(6) -0.044(5) 0.010(4) -0.028(4)
O1W 0.101(10) 0.097(10) 0.26(2) 0.053(11) 0.023(11) 0.002(8)
O3 0.071(6) 0.128(9) 0.055(5) 0.037(5) 0.042(5) 0.046(6)
O4 0.084(6) 0.079(6) 0.055(5) -0.034(4) 0.043(4) -0.048(5)
O5 0.072(5) 0.072(5) 0.055(5) -0.039(4) 0.037(4) -0.048(4)
O6 0.073(5) 0.066(5) 0.045(4) -0.002(4) 0.025(4) -0.007(4)
O7 0.058(5) 0.028(4) 0.211(12) -0.022(5) -0.076(7) 0.003(4)
O8 0.080(6) 0.083(6) 0.055(5) -0.038(4) 0.043(4) -0.053(5)
O9 0.096(6) 0.108(7) 0.026(4) -0.020(4) 0.018(4) -0.075(6)
O10 0.070(6) 0.043(5) 0.194(12) -0.009(6) -0.081(7) -0.011(4)
O11 0.030(4) 0.067(6) 0.140(9) 0.044(6) 0.006(5) 0.002(4)
O12 0.096(6) 0.109(7) 0.039(4) -0.026(4) 0.026(4) -0.078(6)
O13 0.066(6) 0.141(9) 0.060(6) 0.047(6) 0.034(5) 0.044(6)
O14 0.103(7) 0.049(5) 0.075(6) -0.012(4) -0.005(5) -0.042(5)
O15 0.054(5) 0.133(9) 0.063(6) 0.035(6) 0.041(4) 0.030(5)
O16 0.084(6) 0.096(6) 0.036(4) -0.026(4) 0.016(4) -0.067(5)
O17 0.057(6) 0.041(5) 0.238(14) -0.009(6) -0.076(7) -0.013(4)
O18 0.036(4) 0.103(7) 0.040(4) -0.021(4) 0.014(3) -0.012(4)
O19 0.034(6) 0.037(7) 0.031(6) -0.021(5) 0.010(5) -0.020(5)
O19' 0.026(6) 0.027(6) 0.036(7) -0.011(5) 0.006(5) -0.012(5)
O20' 0.022(5) 0.037(6) 0.019(5) -0.010(5) 0.006(4) -0.004(5)
O20 0.026(6) 0.034(6) 0.022(6) -0.007(5) 0.010(4) -0.010(5)
O21 0.070(5) 0.093(6) 0.068(5) -0.038(5) 0.016(4) -0.060(5)
O22 0.036(4) 0.142(10) 0.121(9) 0.086(8) -0.011(5) -0.021(5)
O23 0.073(5) 0.058(5) 0.038(4) -0.009(3) -0.013(4) -0.017(4)
O24 0.106(8) 0.185(12) 0.105(8) -0.107(8) 0.073(6) -0.119(9)
O25 0.040(5) 0.121(9) 0.122(9) 0.061(7) -0.016(5) -0.034(5)
O26 0.074(5) 0.067(5) 0.050(5) 0.001(4) 0.011(4) -0.036(4)
O27 0.181(12) 0.051(5) 0.078(7) -0.023(5) -0.059(7) -0.012(6)
O28 0.054(4) 0.060(5) 0.040(4) -0.007(3) -0.001(3) -0.023(4)
O29 0.185(12) 0.098(8) 0.057(6) -0.051(5) 0.026(6) -0.077(8)
O30 0.046(5) 0.162(11) 0.114(9) 0.085(8) -0.019(5) -0.044(6)
O31 0.217(14) 0.048(5) 0.065(6) -0.013(4) -0.061(8) -0.018(7)
O32 0.243(16) 0.044(5) 0.085(7) -0.013(5) -0.088(9) -0.019(7)
O33 0.064(6) 0.209(14) 0.068(6) -0.025(7) 0.019(5) -0.078(8)
O34 0.049(4) 0.061(5) 0.052(4) -0.012(4) -0.001(3) -0.022(4)
O35 0.062(5) 0.052(4) 0.042(4) -0.004(3) -0.006(3) -0.025(4)
O36 0.095(7) 0.069(6) 0.120(9) 0.024(6) -0.057(7) -0.032(6)
O37 0.145(10) 0.212(13) 0.109(8) -0.124(9) 0.085(8) -0.155(10)
O38 0.133(10) 0.211(14) 0.117(9) -0.121(10) 0.084(8) -0.137(10)
O39' 0.029(6) 0.039(7) 0.019(6) -0.014(5) 0.005(4) -0.008(5)
O39 0.158(13) 0.129(11) 0.126(11) -0.034(9) 0.035(9) -0.069(10)
O40' 0.027(6) 0.037(7) 0.041(7) -0.015(5) 0.005(5) -0.020(5)
O40 0.136(11) 0.095(8) 0.114(9) -0.023(7) -0.013(8) -0.055(8)
O41 0.079(6) 0.075(6) 0.041(4) -0.016(4) 0.003(4) -0.041(5)
O42 0.037(3) 0.036(3) 0.044(4) -0.009(3) -0.006(3) -0.014(3)
Cu1 0.0537(8) 0.0537(8) 0.0610(9) -0.0004(7) -0.0128(7) -0.0081(7)
Cu2 0.0569(9) 0.1170(15) 0.0386(8) -0.0114(8) -0.0144(7) 0.0103(9)
Mo1 0.0302(4) 0.0466(5) 0.0692(6) 0.0106(4) 0.0081(4) -0.0175(4)
Mo2 0.0272(4) 0.0394(5) 0.0559(5) -0.0197(4) 0.0103(3) -0.0102(3)
Mo3 0.0472(5) 0.0323(4) 0.0472(5) -0.0079(4) 0.0202(4) -0.0077(4)
Mo4 0.0425(5) 0.0476(5) 0.0315(4) 0.0036(4) -0.0077(3) -0.0188(4)
Mo5 0.0275(4) 0.0366(4) 0.0303(4) -0.0034(3) 0.0027(3) -0.0032(3)
Mo6 0.0307(4) 0.0669(6) 0.0272(4) -0.0062(4) 0.0020(3) -0.0193(4)
Mo7 0.0468(5) 0.0582(6) 0.0469(5) -0.0193(4) 0.0034(4) -0.0181(4)
Mo8 0.0499(5) 0.0596(6) 0.0432(5) -0.0155(4) 0.0041(4) -0.0224(5)
Mo9 0.1114(9) 0.0738(7) 0.0322(5) -0.0106(5) 0.0078(5) -0.0701(7)
Mo10 0.0442(5) 0.0518(6) 0.0457(5) -0.0096(4) -0.0013(4) -0.0158(4)
Mo11 0.0833(8) 0.0723(7) 0.0567(6) 0.0089(5) -0.0267(5) -0.0616(6)
Mo12 0.0639(6) 0.1080(9) 0.0302(5) -0.0012(5) -0.0053(4) -0.0611(6)
P1 0.049(2) 0.052(2) 0.0261(17) -0.0054(15) -0.0012(14) -0.0358(18)
P2 0.0240(14) 0.0298(16) 0.0283(16) -0.0009(12) 0.0025(12) -0.0096(12)
F1 0.084(6) 0.110(7) 0.082(6) -0.014(5) -0.032(5) -0.019(5)
F2 0.152(9) 0.119(8) 0.055(5) -0.005(5) 0.043(5) -0.006(7)
F3 0.039(4) 0.100(6) 0.142(8) -0.026(6) 0.039(4) -0.004(4)
F4 0.054(4) 0.038(3) 0.125(7) 0.005(4) 0.039(4) -0.006(3)

loop_
_atom_type_symbol
_atom_type_description
_atom_type_scat_dispersion_real
_atom_type_scat_dispersion_imag
_atom_type_scat_source
C C 0.0033 0.0016 'International Tables Vol C Tables 4.2.6.8 and 6.1.1.4'
H H 0.0000 0.0000 'International Tables Vol C Tables 4.2.6.8 and 6.1.1.4'
N N 0.0061 0.0033 'International Tables Vol C Tables 4.2.6.8 and 6.1.1.4'
O O 0.0106 0.0060 'International Tables Vol C Tables 4.2.6.8 and 6.1.1.4'
Cu Cu 0.3201 1.2651 'International Tables Vol C Tables 4.2.6.8 and 6.1.1.4'
Mo Mo -1.6832 0.6857 'International Tables Vol C Tables 4.2.6.8 and 6.1.1.4'
P P 0.1023 0.0942 'International Tables Vol C Tables 4.2.6.8 and 6.1.1.4'
F F 0.0171 0.0103 'International Tables Vol C Tables 4.2.6.8 and 6.1.1.4'

loop_
_geom_angle_atom_site_label_1
_geom_angle_atom_site_label_2
_geom_angle_atom_site_label_3
_geom_angle
_geom_angle_site_symmetry_1
_geom_angle_site_symmetry_3
_geom_angle_publ_flag
N3 C1 N1 110.2(10) . . ?
N3 C1 H1 124.9 . . ?
N1 C1 H1 124.9 . . ?
N2 C2 N1 113.8(10) . . ?
N2 C2 H2 123.1 . . ?
N1 C2 H2 123.1 . . ?
N3 C3 C4 115.9(10) . . ?
N3 C3 H3A 108.3 . . ?
C4 C3 H3A 108.3 . . ?
N3 C3 H3B 108.3 . . ?
C4 C3 H3B 108.3 . . ?
H3A C3 H3B 107.4 . . ?
O41 C4 C5 109.4(9) . . ?
O41 C4 C3 111.9(10) . . ?
C5 C4 C3 113.4(9) . . ?
O41 C4 C11 103.3(8) . . ?
C5 C4 C11 112.3(9) . . ?
C3 C4 C11 106.1(9) . . ?
C10 C5 C6 114.6(10) . . ?
C10 C5 C4 120.5(10) . . ?
C6 C5 C4 124.8(11) . . ?
C5 C6 F1 115.4(11) . . ?
C5 C6 C7 126.8(13) . . ?
F1 C6 C7 117.8(12) . . ?
C8 C7 C6 114.4(12) . . ?
C8 C7 H7 122.8 . . ?
C6 C7 H7 122.8 . . ?
C9 C8 C7 124.9(13) . . ?
C9 C8 F2 118.0(15) . . ?
C7 C8 F2 117.1(13) . . ?
C8 C9 C10 116.6(13) . . ?
C8 C9 H9 121.7 . . ?
C10 C9 H9 121.7 . . ?
C5 C10 C9 122.8(11) . . ?
C5 C10 H10 118.6 . . ?
C9 C10 H10 118.6 . . ?
N4 C11 C4 113.4(8) . . ?
N4 C11 H11A 108.9 . . ?
C4 C11 H11A 108.9 . . ?
N4 C11 H11B 108.9 . . ?
C4 C11 H11B 108.9 . . ?
H11A C11 H11B 107.7 . . ?
N5 C12 N6 115.7(10) . . ?
N5 C12 H12 122.2 . . ?
N6 C12 H12 122.2 . . ?
N4 C13 N6 109.0(9) . . ?
N4 C13 H13 125.5 . . ?
N6 C13 H13 125.5 . . ?
N7 C14 N8 109.5(9) . . ?
N7 C14 H14 125.3 . . ?
N8 C14 H14 125.3 . . ?
N9 C15 N7 115.2(9) . . ?
N9 C15 H15 122.4 . . ?
N7 C15 H15 122.4 . . ?
N8 C16 C17 112.0(7) . . ?
N8 C16 H16A 109.2 . . ?
C17 C16 H16A 109.2 . . ?
N8 C16 H16B 109.2 . . ?
C17 C16 H16B 109.2 . . ?
H16A C16 H16B 107.9 . . ?
O42 C17 C18 110.9(7) . . ?
O42 C17 C24 108.5(7) . . ?
C18 C17 C24 114.0(7) . . ?
O42 C17 C16 106.0(7) . . ?
C18 C17 C16 107.0(7) . . ?
C24 C17 C16 110.1(7) . . ?
C23 C18 C19 115.9(9) . . ?
C23 C18 C17 124.4(8) . . ?
C19 C18 C17 119.7(8) . . ?
C20 C19 C18 120.0(10) . . ?
C20 C19 H19 120.0 . . ?
C18 C19 H19 120.0 . . ?
C21 C20 C19 120.2(11) . . ?
C21 C20 H20 119.9 . . ?
C19 C20 H20 119.9 . . ?
F3 C21 C20 119.1(11) . . ?
F3 C21 C22 117.9(11) . . ?
C20 C21 C22 123.0(10) . . ?
C23 C22 C21 115.5(10) . . ?
C23 C22 H22 122.2 . . ?
C21 C22 H22 122.2 . . ?
F4 C23 C22 117.5(9) . . ?
F4 C23 C18 117.1(8) . . ?
C22 C23 C18 125.3(9) . . ?
N10 C24 C17 113.3(7) . . ?
N10 C24 H24A 108.9 . . ?
C17 C24 H24A 108.9 . . ?
N10 C24 H24B 108.9 . . ?
C17 C24 H24B 108.9 . . ?
H24A C24 H24B 107.7 . . ?
N10 C25 N12 110.5(11) . . ?
N10 C25 H25 124.8 . . ?
N12 C25 H25 124.8 . . ?
N11 C26 N12 113.7(11) . . ?
N11 C26 H26 123.2 . . ?
N12 C26 H26 123.2 . . ?
N13 C27 C28 108(4) . . ?
N13 C27 H27A 110.0 . . ?
C28 C27 H27A 110.0 . . ?
N13 C27 H27B 110.0 . . ?
C28 C27 H27B 110.0 . . ?
H27A C27 H27B 108.4 . . ?
C27 C28 H28A 109.5 . . ?
C27 C28 H28B 109.5 . . ?
H28A C28 H28B 109.5 . . ?
C27 C28 H28C 109.5 . . ?
H28A C28 H28C 109.5 . . ?
H28B C28 H28C 109.5 . . ?
C30 C29 N13 114(3) . . ?
C30 C29 H29A 108.9 . . ?
N13 C29 H29A 108.9 . . ?
C30 C29 H29B 108.9 . . ?
N13 C29 H29B 108.9 . . ?
H29A C29 H29B 107.7 . . ?
C29 C30 H30A 109.5 . . ?
C29 C30 H30B 109.5 . . ?
H30A C30 H30B 109.5 . . ?
C29 C30 H30C 109.5 . . ?
H30A C30 H30C 109.5 . . ?
H30B C30 H30C 109.5 . . ?
C32 C31 H31A 109.5 . . ?
C32 C31 H31B 109.5 . . ?
H31A C31 H31B 109.5 . . ?
H31A C31 H31C 109.5 . . ?
H31B C31 H31C 109.5 . . ?
C31 C32 N13 115(4) . . ?
C31 C32 H32A 108.6 . . ?
N13 C32 H32A 108.6 . . ?
C31 C32 H32B 108.6 . . ?
N13 C32 H32B 108.6 . . ?
H32A C32 H32B 107.6 . . ?
C1 N1 C2 103.0(9) . . ?
C1 N1 Cu2 120.1(8) . . ?
C2 N1 Cu2 136.4(9) . . ?
C2 N2 N3 101.7(8) . . ?
C1 N3 N2 111.2(10) . . ?
C1 N3 C3 124.7(11) . . ?
N2 N3 C3 124.1(10) . . ?
C13 N4 N5 110.7(9) . . ?
C13 N4 C11 127.3(9) . . ?
N5 N4 C11 122.0(8) . . ?
C12 N5 N4 102.3(9) . . ?
C13 N6 C12 102.3(9) . . ?
C13 N6 Cu1 126.9(8) . . ?
C12 N6 Cu1 130.7(8) . . ?
C14 N7 C15 103.0(8) . . ?
C14 N7 Cu1 128.1(7) . . ?
C15 N7 Cu1 128.7(7) . . ?
C14 N8 N9 109.7(8) . . ?
C14 N8 C16 127.0(9) . . ?
N9 N8 C16 123.1(8) . . ?
C15 N9 N8 102.6(8) . . ?
C25 N10 N11 109.7(9) . . ?
C25 N10 C24 130.0(10) . . ?
N11 N10 C24 120.3(8) . . ?
C26 N11 N10 102.7(9) . . ?
C25 N12 C26 103.4(9) . . ?
C25 N12 Cu2 125.7(9) . 1_464 ?
C26 N12 Cu2 130.8(9) . 1_464 ?
C27 N13 C29 112(3) . . ?
C27 N13 C32 115(3) . . ?
C29 N13 C32 97(2) . . ?
C27 N13 H1N 125(10) . . ?
C29 N13 H1N 107(10) . . ?
C32 N13 H1N 96(10) . . ?
Mo1 O3 Mo6 140.5(6) . 2_565 ?
Mo5 O4 Mo6 138.6(5) . . ?
Mo6 O5 Mo4 139.8(4) 2_565 2_565 ?
Mo4 O7 Mo1 139.6(6) 2_565 2_565 ?
Mo4 O8 Mo5 139.4(5) . . ?
Mo5 O9 Mo2 140.5(5) . . ?
Mo1 O10 Mo2 139.0(6) 2_565 . ?
Mo3 O12 Mo5 140.6(5) . . ?
Mo3 O13 Mo1 138.8(6) . . ?
Mo6 O15 Mo3 141.0(7) 2_565 . ?
Mo2 O16 Mo3 138.5(4) . . ?
Mo2 O17 Mo4 140.7(8) . 2_565 ?
P2 O19 O20 51.4(5) . . ?
P2 O19 O20' 51.2(5) . 2_565 ?
O20 O19 O20' 89.5(7) . 2_565 ?
P2 O19 Mo2 125.1(6) . . ?
O20 O19 Mo2 73.8(5) . . ?
O20' O19 Mo2 135.4(7) 2_565 . ?
P2 O19 Mo4 124.1(6) . 2_565 ?
O20 O19 Mo4 142.9(7) . 2_565 ?
O20' O19 Mo4 73.0(5) 2_565 2_565 ?
Mo2 O19 Mo4 95.8(4) . 2_565 ?
P2 O19' O20 51.0(5) . . ?
P2 O19' O20' 50.8(5) . 2_565 ?
O20 O19' O20' 88.5(7) . 2_565 ?
P2 O19' Mo3 125.0(6) . . ?
O20 O19' Mo3 74.1(5) . . ?
O20' O19' Mo3 142.9(7) 2_565 . ?
P2 O19' Mo6 123.9(6) . 2_565 ?
O20 O19' Mo6 134.7(7) . 2_565 ?
O20' O19' Mo6 73.3(5) 2_565 2_565 ?
Mo3 O19' Mo6 95.8(4) . 2_565 ?
P2 O19' Mo1 118.2(6) . . ?
O20 O19' Mo1 130.9(7) . . ?
O20' O19' Mo1 122.5(6) 2_565 . ?
Mo3 O19' Mo1 92.8(4) . . ?
Mo6 O19' Mo1 93.0(4) 2_565 . ?
P2 O20' O20 58.0(6) . . ?
P2 O20' O19 57.6(5) . 2_565 ?
O20 O20' O19 97.1(8) . 2_565 ?
P2 O20' O19' 57.6(5) . 2_565 ?
O20 O20' O19' 96.7(8) . 2_565 ?
O19 O20' O19' 88.3(7) 2_565 2_565 ?
P2 O20' Mo5 130.5(6) . . ?
O20 O20' Mo5 72.7(6) . . ?
O19 O20' Mo5 139.4(7) 2_565 . ?
O19' O20' Mo5 131.2(6) 2_565 . ?
P2 O20 O20' 58.6(6) . . ?
P2 O20 O19 58.4(5) . . ?
O20' O20 O19 97.8(8) . . ?
P2 O20 O19' 58.5(5) . . ?
O20' O20 O19' 97.4(8) . . ?
O19 O20 O19' 90.1(7) . . ?
P2 O20 Mo5 129.1(6) . . ?
O20' O20 Mo5 70.7(6) . . ?
O19 O20 Mo5 130.9(7) . . ?
O19' O20 Mo5 137.8(7) . . ?
Mo11 O22 Mo12 139.3(5) . . ?
Mo12 O24 Mo9 137.9(5) . . ?
Mo12 O25 Mo10 140.7(7) . . ?
Mo8 O27 Mo9 140.7(7) . . ?
Mo8 O28 Mo10 137.4(4) . . ?
Mo10 O30 Mo11 136.7(8) . . ?
Mo9 O31 Mo11 139.4(6) 2_656 . ?
Mo11 O32 Mo8 139.5(8) . 2_656 ?
Mo7 O34 Mo8 139.5(4) . . ?
Mo10 O35 Mo7 142.0(4) . . ?
Mo7 O37 Mo12 141.0(8) 2_656 . ?
Mo9 O38 Mo7 138.2(8) 2_656 . ?
O40' O39' P1 51.7(6) . . ?
O40' O39' Mo8 79.9(6) . . ?
P1 O39' Mo8 131.4(7) . . ?
O40' O39' Mo11 132.2(7) . 2_656 ?
P1 O39' Mo11 118.9(5) . 2_656 ?
Mo8 O39' Mo11 95.0(4) . 2_656 ?
O40' O39 P1 50.8(6) . . ?
O40' O39 Mo10 81.2(8) . . ?
P1 O39 Mo10 131.7(9) . . ?
P1 O40' O39' 65.1(6) . . ?
P1 O40' O39 64.9(7) . . ?
O39' O40' O39 104.4(10) . . ?
P1 O40' O40 65.1(7) . . ?
O39' O40' O40 103.2(9) . . ?
O39 O40' O40 102.7(9) . . ?
P1 O40 O40' 49.3(5) . . ?
P1 O40 Mo7 130.0(7) . . ?
O40' O40 Mo7 80.8(7) . . ?
P1 O40 Mo9 117.9(6) . 2_656 ?
O40' O40 Mo9 131.4(7) . 2_656 ?
Mo7 O40 Mo9 95.9(4) . 2_656 ?
P1 O40 Mo12 117.5(6) . 2_656 ?
O40' O40 Mo12 137.5(7) . 2_656 ?
Mo7 O40 Mo12 95.8(4) . 2_656 ?
Mo9 O40 Mo12 91.1(4) 2_656 2_656 ?
C4 O41 H41 109.5 . . ?
C17 O42 H42 109.5 . . ?
N6 Cu1 N7 176.9(4) . . ?
N12 Cu2 N1 168.4(5) 1_646 . ?
O1 Mo1 O10 102.8(5) . 2_565 ?
O1 Mo1 O3 103.4(5) . . ?
O10 Mo1 O3 95.5(5) 2_565 . ?
O1 Mo1 O7 100.4(4) . 2_565 ?
O10 Mo1 O7 87.7(4) 2_565 2_565 ?
O3 Mo1 O7 154.6(5) . 2_565 ?
O1 Mo1 O13 99.9(4) . . ?
O10 Mo1 O13 156.0(5) 2_565 . ?
O3 Mo1 O13 86.6(4) . . ?
O7 Mo1 O13 80.7(5) 2_565 . ?
O1 Mo1 O19' 156.4(4) . . ?
O10 Mo1 O19' 97.8(5) 2_565 . ?
O3 Mo1 O19' 63.0(4) . . ?
O7 Mo1 O19' 91.6(5) 2_565 . ?
O13 Mo1 O19' 61.9(4) . . ?
O18 Mo2 O16 102.7(4) . . ?
O18 Mo2 O17 103.2(5) . . ?
O16 Mo2 O17 96.7(4) . . ?
O18 Mo2 O9 100.0(4) . . ?
O16 Mo2 O9 87.6(3) . . ?
O17 Mo2 O9 154.8(5) . . ?
O18 Mo2 O10 99.1(5) . . ?
O16 Mo2 O10 156.7(5) . . ?
O17 Mo2 O10 86.1(4) . . ?
O9 Mo2 O10 80.6(4) . . ?
O18 Mo2 O19 157.7(4) . . ?
O16 Mo2 O19 96.5(4) . . ?
O17 Mo2 O19 62.8(5) . . ?
O9 Mo2 O19 92.0(4) . . ?
O10 Mo2 O19 64.2(4) . . ?
O14 Mo3 O13 103.4(6) . . ?
O14 Mo3 O12 103.0(4) . . ?
O13 Mo3 O12 96.0(4) . . ?
O14 Mo3 O15 101.6(5) . . ?
O13 Mo3 O15 87.6(3) . . ?
O12 Mo3 O15 153.6(5) . . ?
O14 Mo3 O16 99.6(4) . . ?
O13 Mo3 O16 155.9(5) . . ?
O12 Mo3 O16 86.1(3) . . ?
O15 Mo3 O16 80.5(4) . . ?
O14 Mo3 O19' 158.6(4) . . ?
O13 Mo3 O19' 66.2(5) . . ?
O12 Mo3 O19' 96.9(4) . . ?
O15 Mo3 O19' 60.6(5) . . ?
O16 Mo3 O19' 89.7(4) . . ?
O6 Mo4 O7 103.3(5) . 2_565 ?
O6 Mo4 O8 104.0(4) . . ?
O7 Mo4 O8 94.9(4) 2_565 . ?
O6 Mo4 O17 100.0(5) . 2_565 ?
O7 Mo4 O17 86.9(4) 2_565 2_565 ?
O8 Mo4 O17 154.8(5) . 2_565 ?
O6 Mo4 O5 100.6(4) . 2_565 ?
O7 Mo4 O5 154.8(4) 2_565 2_565 ?
O8 Mo4 O5 87.0(3) . 2_565 ?
O17 Mo4 O5 81.1(4) 2_565 2_565 ?
O6 Mo4 O19 156.8(4) . 2_565 ?
O7 Mo4 O19 65.9(4) 2_565 2_565 ?
O8 Mo4 O19 97.5(4) . 2_565 ?
O17 Mo4 O19 60.3(5) 2_565 2_565 ?
O5 Mo4 O19 88.9(4) 2_565 2_565 ?
O11 Mo5 O4 103.1(5) . . ?
O11 Mo5 O9 102.6(5) . . ?
O4 Mo5 O9 94.7(3) . . ?
O11 Mo5 O8 101.7(5) . . ?
O4 Mo5 O8 88.1(3) . . ?
O9 Mo5 O8 154.1(4) . . ?
O11 Mo5 O12 100.7(5) . . ?
O4 Mo5 O12 155.5(4) . . ?
O9 Mo5 O12 85.7(3) . . ?
O8 Mo5 O12 81.4(3) . . ?
O11 Mo5 O20' 162.8(5) . . ?
O4 Mo5 O20' 66.9(4) . . ?
O9 Mo5 O20' 92.5(4) . . ?
O8 Mo5 O20' 65.0(4) . . ?
O12 Mo5 O20' 88.5(4) . . ?
O11 Mo5 O20 159.9(5) . . ?
O4 Mo5 O20 93.8(4) . . ?
O9 Mo5 O20 64.9(4) . . ?
O8 Mo5 O20 89.3(4) . . ?
O12 Mo5 O20 64.1(4) . . ?
O20' Mo5 O20 36.7(4) . . ?
O2 Mo6 O5 102.4(4) 2_565 2_565 ?
O2 Mo6 O15 103.4(5) 2_565 2_565 ?
O5 Mo6 O15 94.8(4) 2_565 2_565 ?
O2 Mo6 O4 100.8(4) 2_565 . ?
O5 Mo6 O4 87.8(3) 2_565 . ?
O15 Mo6 O4 154.5(5) 2_565 . ?
O2 Mo6 O3 101.7(5) 2_565 2_565 ?
O5 Mo6 O3 154.9(5) 2_565 2_565 ?
O15 Mo6 O3 86.4(3) 2_565 2_565 ?
O4 Mo6 O3 80.9(4) . 2_565 ?
O2 Mo6 O19' 158.1(4) 2_565 2_565 ?
O5 Mo6 O19' 95.2(4) 2_565 2_565 ?
O15 Mo6 O19' 61.7(5) 2_565 2_565 ?
O4 Mo6 O19' 92.8(4) . 2_565 ?
O3 Mo6 O19' 63.4(4) 2_565 2_565 ?
O36 Mo7 O37 104.5(7) . 2_656 ?
O36 Mo7 O34 104.4(5) . . ?
O37 Mo7 O34 95.0(4) 2_656 . ?
O36 Mo7 O35 101.3(5) . . ?
O37 Mo7 O35 152.9(5) 2_656 . ?
O34 Mo7 O35 86.5(3) . . ?
O36 Mo7 O38 98.6(6) . . ?
O37 Mo7 O38 87.1(4) 2_656 . ?
O34 Mo7 O38 155.5(5) . . ?
O35 Mo7 O38 80.9(4) . . ?
O36 Mo7 O40 158.4(6) . . ?
O37 Mo7 O40 64.1(5) 2_656 . ?
O34 Mo7 O40 95.1(4) . . ?
O35 Mo7 O40 88.8(4) . . ?
O38 Mo7 O40 63.9(6) . . ?
O33 Mo8 O27 103.8(6) . . ?
O33 Mo8 O28 102.7(5) . . ?
O27 Mo8 O28 94.7(4) . . ?
O33 Mo8 O32 99.7(6) . 2_656 ?
O27 Mo8 O32 87.6(4) . 2_656 ?
O28 Mo8 O32 156.2(6) . 2_656 ?
O33 Mo8 O34 99.9(5) . . ?
O27 Mo8 O34 154.9(5) . . ?
O28 Mo8 O34 88.2(3) . . ?
O32 Mo8 O34 80.2(4) 2_656 . ?
O33 Mo8 O39' 159.6(6) . . ?
O27 Mo8 O39' 65.5(5) . . ?
O28 Mo8 O39' 95.6(4) . . ?
O32 Mo8 O39' 63.8(6) 2_656 . ?
O34 Mo8 O39' 89.4(4) . . ?
O26 Mo9 O38 102.3(6) . 2_656 ?
O26 Mo9 O31 101.6(5) . 2_656 ?
O38 Mo9 O31 97.0(6) 2_656 2_656 ?
O26 Mo9 O24 100.9(5) . . ?
O38 Mo9 O24 87.9(4) 2_656 . ?
O31 Mo9 O24 155.4(5) 2_656 . ?
O26 Mo9 O27 101.3(5) . . ?
O38 Mo9 O27 155.3(6) 2_656 . ?
O31 Mo9 O27 85.4(5) 2_656 . ?
O24 Mo9 O27 80.5(5) . . ?
O26 Mo9 O40 157.3(4) . 2_656 ?
O38 Mo9 O40 61.5(5) 2_656 2_656 ?
O31 Mo9 O40 96.5(5) 2_656 2_656 ?
O24 Mo9 O40 64.7(4) . 2_656 ?
O27 Mo9 O40 93.8(5) . 2_656 ?
O29 Mo10 O30 100.8(7) . . ?
O29 Mo10 O35 103.7(5) . . ?
O30 Mo10 O35 96.5(4) . . ?
O29 Mo10 O25 101.3(6) . . ?
O30 Mo10 O25 87.2(4) . . ?
O35 Mo10 O25 153.5(5) . . ?
O29 Mo10 O28 99.7(5) . . ?
O30 Mo10 O28 157.9(5) . . ?
O35 Mo10 O28 86.5(3) . . ?
O25 Mo10 O28 80.7(3) . . ?
O29 Mo10 O39 160.2(6) . . ?
O30 Mo10 O39 67.6(6) . . ?
O35 Mo10 O39 93.8(5) . . ?
O25 Mo10 O39 63.4(6) . . ?
O28 Mo10 O39 90.4(4) . . ?
O21 Mo11 O32 101.8(5) . . ?
O21 Mo11 O22 102.8(5) . . ?
O32 Mo11 O22 95.5(5) . . ?
O21 Mo11 O31 99.6(5) . . ?
O32 Mo11 O31 87.0(5) . . ?
O22 Mo11 O31 156.4(5) . . ?
O21 Mo11 O30 100.3(5) . . ?
O32 Mo11 O30 156.8(6) . . ?
O22 Mo11 O30 86.5(4) . . ?
O31 Mo11 O30 82.3(5) . . ?
O21 Mo11 O39' 156.1(4) . 2_656 ?
O32 Mo11 O39' 60.9(5) . 2_656 ?
O22 Mo11 O39' 95.5(5) . 2_656 ?
O31 Mo11 O39' 65.3(4) . 2_656 ?
O30 Mo11 O39' 95.9(4) . 2_656 ?
O23 Mo12 O25 101.8(5) . . ?
O23 Mo12 O24 102.0(5) . . ?
O25 Mo12 O24 95.2(5) . . ?
O23 Mo12 O37 102.7(5) . . ?
O25 Mo12 O37 154.1(6) . . ?
O24 Mo12 O37 87.6(4) . . ?
O23 Mo12 O22 100.7(5) . . ?
O25 Mo12 O22 86.6(4) . . ?
O24 Mo12 O22 156.3(5) . . ?
O37 Mo12 O22 80.9(5) . . ?
O23 Mo12 O40 156.9(4) . 2_656 ?
O25 Mo12 O40 99.2(5) . 2_656 ?
O24 Mo12 O40 66.2(4) . 2_656 ?
O37 Mo12 O40 58.6(5) . 2_656 ?
O22 Mo12 O40 90.2(5) . 2_656 ?
O40' P1 O40' 180.0(10) 2_656 . ?
O40' P1 O39' 63.2(6) 2_656 2_656 ?
O40' P1 O39' 116.8(6) . 2_656 ?
O40' P1 O39' 116.8(6) 2_656 . ?
O40' P1 O39' 63.2(6) . . ?
O39' P1 O39' 180.0(4) 2_656 . ?
O40' P1 O39 115.6(7) 2_656 . ?
O40' P1 O39 64.4(7) . . ?
O39' P1 O39 77.1(6) 2_656 . ?
O39' P1 O39 102.9(6) . . ?
O40' P1 O39 64.4(7) 2_656 2_656 ?
O40' P1 O39 115.6(7) . 2_656 ?
O39' P1 O39 102.9(6) 2_656 2_656 ?
O39' P1 O39 77.1(6) . 2_656 ?
O39 P1 O39 180.000(2) . 2_656 ?
O40' P1 O40 114.4(7) 2_656 . ?
O40' P1 O40 65.6(7) . . ?
O39' P1 O40 77.6(6) 2_656 . ?
O39' P1 O40 102.4(6) . . ?
O39 P1 O40 102.8(7) . . ?
O39 P1 O40 77.2(7) 2_656 . ?
O40' P1 O40 65.6(7) 2_656 2_656 ?
O40' P1 O40 114.4(7) . 2_656 ?
O39' P1 O40 102.4(6) 2_656 2_656 ?
O39' P1 O40 77.6(6) . 2_656 ?
O39 P1 O40 77.2(7) . 2_656 ?
O39 P1 O40 102.8(7) 2_656 2_656 ?
O40 P1 O40 180.0(7) . 2_656 ?
O20 P2 O20 180.0(8) . 2_565 ?
O20 P2 O20' 116.6(6) . 2_565 ?
O20 P2 O20' 63.4(6) 2_565 2_565 ?
O20 P2 O20' 63.4(6) . . ?
O20 P2 O20' 116.6(6) 2_565 . ?
O20' P2 O20' 180.0(12) 2_565 . ?
O20 P2 O19 70.2(6) . . ?
O20 P2 O19 109.8(6) 2_565 . ?
O20' P2 O19 71.2(6) 2_565 . ?
O20' P2 O19 108.8(6) . . ?
O20 P2 O19 109.8(6) . 2_565 ?
O20 P2 O19 70.2(6) 2_565 2_565 ?
O20' P2 O19 108.8(6) 2_565 2_565 ?
O20' P2 O19 71.2(6) . 2_565 ?
O19 P2 O19 180.0(9) . 2_565 ?
O20 P2 O19' 109.5(6) . 2_565 ?
O20 P2 O19' 70.5(6) 2_565 2_565 ?
O20' P2 O19' 108.4(6) 2_565 2_565 ?
O20' P2 O19' 71.6(6) . 2_565 ?
O19 P2 O19' 77.1(5) . 2_565 ?
O19 P2 O19' 102.9(5) 2_565 2_565 ?
O20 P2 O19' 70.5(6) . . ?
O20 P2 O19' 109.5(6) 2_565 . ?
O20' P2 O19' 71.6(6) 2_565 . ?
O20' P2 O19' 108.4(6) . . ?
O19 P2 O19' 102.9(5) . . ?
O19 P2 O19' 77.1(5) 2_565 . ?
O19' P2 O19' 180.0(8) 2_565 . ?

loop_
_geom_bond_atom_site_label_1
_geom_bond_atom_site_label_2
_geom_bond_distance
_geom_bond_site_symmetry_2
_geom_bond_publ_flag
C1 N3 1.293(14) . ?
C1 N1 1.320(15) . ?
C1 H1 0.9300 . ?
C2 N2 1.309(15) . ?
C2 N1 1.369(13) . ?
C2 H2 0.9300 . ?
C3 N3 1.454(15) . ?
C3 C4 1.527(16) . ?
C3 H3A 0.9700 . ?
C3 H3B 0.9700 . ?
C4 O41 1.447(14) . ?
C4 C5 1.524(14) . ?
C4 C11 1.533(14) . ?
C5 C10 1.368(15) . ?
C5 C6 1.368(16) . ?
C6 F1 1.378(15) . ?
C6 C7 1.381(19) . ?
C7 C8 1.36(2) . ?
C7 H7 0.9300 . ?
C8 C9 1.353(19) . ?
C8 F2 1.370(14) . ?
C9 C10 1.418(16) . ?
C9 H9 0.9300 . ?
C10 H10 0.9300 . ?
C11 N4 1.451(12) . ?
C11 H11A 0.9700 . ?
C11 H11B 0.9700 . ?
C12 N5 1.293(14) . ?
C12 N6 1.347(14) . ?
C12 H12 0.9300 . ?
C13 N4 1.320(13) . ?
C13 N6 1.341(14) . ?
C13 H13 0.9300 . ?
C14 N7 1.319(13) . ?
C14 N8 1.329(13) . ?
C14 H14 0.9300 . ?
C15 N9 1.285(13) . ?
C15 N7 1.354(13) . ?
C15 H15 0.9300 . ?
C16 N8 1.441(11) . ?
C16 C17 1.555(12) . ?
C16 H16A 0.9700 . ?
C16 H16B 0.9700 . ?
C17 O42 1.419(10) . ?
C17 C18 1.535(12) . ?
C17 C24 1.551(12) . ?
C18 C23 1.387(13) . ?
C18 C19 1.403(13) . ?
C19 C20 1.372(15) . ?
C19 H19 0.9300 . ?
C20 C21 1.356(17) . ?
C20 H20 0.9300 . ?
C21 F3 1.355(12) . ?
C21 C22 1.368(16) . ?
C22 C23 1.363(14) . ?
C22 H22 0.9300 . ?
C23 F4 1.357(11) . ?
C24 N10 1.446(12) . ?
C24 H24A 0.9700 . ?
C24 H24B 0.9700 . ?
C25 N10 1.318(13) . ?
C25 N12 1.322(15) . ?
C25 H25 0.9300 . ?
C26 N11 1.331(14) . ?
C26 N12 1.340(16) . ?
C26 H26 0.9300 . ?
C27 N13 1.39(4) . ?
C27 C28 1.47(4) . ?
C27 H27A 0.9700 . ?
C27 H27B 0.9700 . ?
C28 H28A 0.9600 . ?
C28 H28B 0.9600 . ?
C28 H28C 0.9600 . ?
C29 C30 1.41(3) . ?
C29 N13 1.56(3) . ?
C29 H29A 0.9700 . ?
C29 H29B 0.9700 . ?
C30 H30A 0.9600 . ?
C30 H30B 0.9600 . ?
C30 H30C 0.9600 . ?
C31 C32 1.18(5) . ?
C31 H31A 0.9600 . ?
C31 H31B 0.9600 . ?
C31 H31C 0.9600 . ?
C32 N13 1.77(4) . ?
C32 H32A 0.9700 . ?
C32 H32B 0.9700 . ?
N1 Cu2 1.879(9) . ?
N2 N3 1.370(13) . ?
N4 N5 1.352(12) . ?
N6 Cu1 1.875(9) . ?
N7 Cu1 1.895(8) . ?
N8 N9 1.364(11) . ?
N10 N11 1.352(12) . ?
N12 Cu2 1.877(8) 1_464 ?
N13 H1N 0.85(6) . ?
O1 Mo1 1.670(6) . ?
O2 Mo6 1.642(7) 2_565 ?
O3 Mo1 1.812(9) . ?
O3 Mo6 1.989(8) 2_565 ?
O4 Mo5 1.840(8) . ?
O4 Mo6 1.962(8) . ?
O5 Mo6 1.826(7) 2_565 ?
O5 Mo4 1.981(7) 2_565 ?
O6 Mo4 1.640(7) . ?
O7 Mo4 1.827(8) 2_565 ?
O7 Mo1 1.982(9) 2_565 ?
O8 Mo4 1.827(8) . ?
O8 Mo5 1.969(7) . ?
O9 Mo5 1.860(7) . ?
O9 Mo2 1.940(8) . ?
O10 Mo1 1.809(10) 2_565 ?
O10 Mo2 2.005(8) . ?
O11 Mo5 1.652(7) . ?
O12 Mo3 1.825(9) . ?
O12 Mo5 1.991(8) . ?
O13 Mo3 1.824(8) . ?
O13 Mo1 1.986(10) . ?
O14 Mo3 1.653(8) . ?
O15 Mo6 1.834(9) 2_565 ?
O15 Mo3 1.959(9) . ?
O16 Mo2 1.809(7) . ?
O16 Mo3 2.006(7) . ?
O17 Mo2 1.822(9) . ?
O17 Mo4 1.968(9) 2_565 ?
O18 Mo2 1.655(7) . ?
O19 P2 1.590(11) . ?
O19 O20 1.757(16) . ?
O19 O20' 1.784(15) 2_565 ?
O19 Mo2 2.383(11) . ?
O19 Mo4 2.429(12) 2_565 ?
O19' P2 1.601(11) . ?
O19' O20 1.771(15) . ?
O19' O20' 1.800(16) 2_565 ?
O19' Mo3 2.405(11) . ?
O19' Mo6 2.415(11) 2_565 ?
O19' Mo1 2.518(11) . ?
O20' P2 1.469(11) . ?
O20' O20 1.538(15) . ?
O20' O19 1.784(15) 2_565 ?
O20' O19' 1.800(16) 2_565 ?
O20' Mo5 2.429(11) . ?
O20 P2 1.459(11) . ?
O20 Mo5 2.458(11) . ?
O21 Mo11 1.651(7) . ?
O22 Mo11 1.833(9) . ?
O22 Mo12 1.974(9) . ?
O23 Mo12 1.640(7) . ?
O24 Mo12 1.840(8) . ?
O24 Mo9 1.980(8) . ?
O25 Mo12 1.820(11) . ?
O25 Mo10 1.969(9) . ?
O26 Mo9 1.660(7) . ?
O27 Mo8 1.816(9) . ?
O27 Mo9 1.998(11) . ?
O28 Mo8 1.840(7) . ?
O28 Mo10 2.001(7) . ?
O29 Mo10 1.660(9) . ?
O30 Mo10 1.814(9) . ?
O30 Mo11 2.015(13) . ?
O31 Mo9 1.854(9) 2_656 ?
O31 Mo11 1.964(9) . ?
O32 Mo11 1.831(13) . ?
O32 Mo8 1.958(9) 2_656 ?
O33 Mo8 1.669(9) . ?
O34 Mo7 1.839(8) . ?
O34 Mo8 1.974(8) . ?
O35 Mo10 1.824(7) . ?
O35 Mo7 1.980(7) . ?
O36 Mo7 1.635(9) . ?
O37 Mo7 1.835(8) 2_656 ?
O37 Mo12 1.940(12) . ?
O38 Mo9 1.823(12) 2_656 ?
O38 Mo7 1.988(9) . ?
O39' O40' 1.556(16) . ?
O39' P1 1.582(11) . ?
O39' Mo8 2.310(11) . ?
O39' Mo11 2.510(11) 2_656 ?
O39 O40' 1.593(19) . ?
O39 P1 1.600(14) . ?
O39 Mo10 2.285(15) . ?
O40' P1 1.369(12) . ?
O40' O40 1.645(17) . ?
O40 P1 1.637(12) . ?
O40 Mo7 2.296(14) . ?
O40 Mo9 2.494(13) 2_656 ?
O40 Mo12 2.500(12) 2_656 ?
O41 H41 0.8200 . ?
O42 H42 0.8200 . ?
Cu2 N12 1.877(8) 1_646 ?
Mo1 O10 1.809(10) 2_565 ?
Mo1 O7 1.982(9) 2_565 ?
Mo4 O7 1.827(8) 2_565 ?
Mo4 O17 1.968(9) 2_565 ?
Mo4 O5 1.981(7) 2_565 ?
Mo4 O19 2.429(12) 2_565 ?
Mo6 O2 1.642(7) 2_565 ?
Mo6 O5 1.826(7) 2_565 ?
Mo6 O15 1.834(9) 2_565 ?
Mo6 O3 1.989(8) 2_565 ?
Mo6 O19' 2.415(11) 2_565 ?
Mo7 O37 1.835(8) 2_656 ?
Mo8 O32 1.958(9) 2_656 ?
Mo9 O38 1.823(12) 2_656 ?
Mo9 O31 1.854(9) 2_656 ?
Mo9 O40 2.494(13) 2_656 ?
Mo11 O39' 2.510(11) 2_656 ?
Mo12 O40 2.500(12) 2_656 ?
P1 O40' 1.369(12) 2_656 ?
P1 O39' 1.582(11) 2_656 ?
P1 O39 1.600(14) 2_656 ?
P1 O40 1.637(12) 2_656 ?
P2 O20 1.459(11) 2_565 ?
P2 O20' 1.469(11) 2_565 ?
P2 O19 1.590(11) 2_565 ?
P2 O19' 1.601(11) 2_565 ?

loop_
_geom_torsion_atom_site_label_1
_geom_torsion_atom_site_label_2
_geom_torsion_atom_site_label_3
_geom_torsion_atom_site_label_4
_geom_torsion
_geom_torsion_site_symmetry_1
_geom_torsion_site_symmetry_2
_geom_torsion_site_symmetry_3
_geom_torsion_site_symmetry_4
_geom_torsion_publ_flag
N3 C3 C4 O41 -101.9(13) . . . . ?
N3 C3 C4 C5 22.5(17) . . . . ?
N3 C3 C4 C11 146.1(12) . . . . ?
O41 C4 C5 C10 6.0(14) . . . . ?
C3 C4 C5 C10 -119.7(12) . . . . ?
C11 C4 C5 C10 120.0(11) . . . . ?
O41 C4 C5 C6 -178.9(10) . . . . ?
C3 C4 C5 C6 55.4(15) . . . . ?
C11 C4 C5 C6 -64.9(14) . . . . ?
C10 C5 C6 F1 179.9(10) . . . . ?
C4 C5 C6 F1 4.6(17) . . . . ?
C10 C5 C6 C7 -0.7(19) . . . . ?
C4 C5 C6 C7 -176.1(12) . . . . ?
C5 C6 C7 C8 0(2) . . . . ?
F1 C6 C7 C8 179.3(12) . . . . ?
C6 C7 C8 C9 1(2) . . . . ?
C6 C7 C8 F2 179.9(12) . . . . ?
C7 C8 C9 C10 -1(2) . . . . ?
F2 C8 C9 C10 179.9(11) . . . . ?
C6 C5 C10 C9 0.5(17) . . . . ?
C4 C5 C10 C9 176.0(10) . . . . ?
C8 C9 C10 C5 0.5(19) . . . . ?
O41 C4 C11 N4 55.4(11) . . . . ?
C5 C4 C11 N4 -62.3(12) . . . . ?
C3 C4 C11 N4 173.3(10) . . . . ?
N8 C16 C17 O42 43.6(10) . . . . ?
N8 C16 C17 C18 162.0(8) . . . . ?
N8 C16 C17 C24 -73.6(10) . . . . ?
O42 C17 C18 C23 -170.5(8) . . . . ?
C24 C17 C18 C23 -47.6(12) . . . . ?
C16 C17 C18 C23 74.4(11) . . . . ?
O42 C17 C18 C19 13.2(12) . . . . ?
C24 C17 C18 C19 136.1(9) . . . . ?
C16 C17 C18 C19 -101.9(10) . . . . ?
C23 C18 C19 C20 -0.8(16) . . . . ?
C17 C18 C19 C20 175.8(11) . . . . ?
C18 C19 C20 C21 1(2) . . . . ?
C19 C20 C21 F3 178.4(12) . . . . ?
C19 C20 C21 C22 -1(2) . . . . ?
F3 C21 C22 C23 -178.7(11) . . . . ?
C20 C21 C22 C23 1(2) . . . . ?
C21 C22 C23 F4 179.0(11) . . . . ?
C21 C22 C23 C18 -0.6(18) . . . . ?
C19 C18 C23 F4 -179.0(10) . . . . ?
C17 C18 C23 F4 4.5(15) . . . . ?
C19 C18 C23 C22 0.5(16) . . . . ?
C17 C18 C23 C22 -175.9(10) . . . . ?
O42 C17 C24 N10 76.7(9) . . . . ?
C18 C17 C24 N10 -47.5(11) . . . . ?
C16 C17 C24 N10 -167.7(8) . . . . ?
N3 C1 N1 C2 2.3(14) . . . . ?
N3 C1 N1 Cu2 176.1(8) . . . . ?
N2 C2 N1 C1 -1.7(14) . . . . ?
N2 C2 N1 Cu2 -173.9(9) . . . . ?
N1 C2 N2 N3 0.5(13) . . . . ?
N1 C1 N3 N2 -2.2(15) . . . . ?
N1 C1 N3 C3 178.7(11) . . . . ?
C2 N2 N3 C1 1.0(13) . . . . ?
C2 N2 N3 C3 -179.9(11) . . . . ?
C4 C3 N3 C1 -121.2(14) . . . . ?
C4 C3 N3 N2 59.8(17) . . . . ?
N6 C13 N4 N5 0.2(12) . . . . ?
N6 C13 N4 C11 178.0(9) . . . . ?
C4 C11 N4 C13 -90.4(12) . . . . ?
C4 C11 N4 N5 87.2(12) . . . . ?
N6 C12 N5 N4 -0.4(14) . . . . ?
C13 N4 N5 C12 0.1(12) . . . . ?
C11 N4 N5 C12 -177.8(10) . . . . ?
N4 C13 N6 C12 -0.4(12) . . . . ?
N4 C13 N6 Cu1 178.1(7) . . . . ?
N5 C12 N6 C13 0.6(15) . . . . ?
N5 C12 N6 Cu1 -177.9(9) . . . . ?
N8 C14 N7 C15 -1.3(11) . . . . ?
N8 C14 N7 Cu1 175.5(7) . . . . ?
N9 C15 N7 C14 1.5(13) . . . . ?
N9 C15 N7 Cu1 -175.4(8) . . . . ?
N7 C14 N8 N9 0.8(11) . . . . ?
N7 C14 N8 C16 175.1(8) . . . . ?
C17 C16 N8 C14 -100.7(11) . . . . ?
C17 C16 N8 N9 72.9(11) . . . . ?
N7 C15 N9 N8 -1.0(12) . . . . ?
C14 N8 N9 C15 0.1(11) . . . . ?
C16 N8 N9 C15 -174.5(9) . . . . ?
N12 C25 N10 N11 2.5(12) . . . . ?
N12 C25 N10 C24 -179.8(9) . . . . ?
C17 C24 N10 C25 110.0(11) . . . . ?
C17 C24 N10 N11 -72.5(11) . . . . ?
N12 C26 N11 N10 1.6(13) . . . . ?
C25 N10 N11 C26 -2.4(11) . . . . ?
C24 N10 N11 C26 179.7(9) . . . . ?
N10 C25 N12 C26 -1.4(12) . . . . ?
N10 C25 N12 Cu2 177.6(7) . . . 1_464 ?
N11 C26 N12 C25 -0.2(13) . . . . ?
N11 C26 N12 Cu2 -179.1(8) . . . 1_464 ?
C28 C27 N13 C29 -78(4) . . . . ?
C28 C27 N13 C32 173(3) . . . . ?
C30 C29 N13 C27 112(4) . . . . ?
C30 C29 N13 C32 -128(3) . . . . ?
C31 C32 N13 C27 -43(5) . . . . ?
C31 C32 N13 C29 -161(4) . . . . ?
O19 O20' O20 P2 44.3(6) 2_565 . . . ?
O19' O20' O20 P2 -44.8(5) 2_565 . . . ?
Mo5 O20' O20 P2 -175.9(5) . . . . ?
P2 O20' O20 O19 45.3(6) . . . . ?
O19 O20' O20 O19 89.6(8) 2_565 . . . ?
O19' O20' O20 O19 0.5(8) 2_565 . . . ?
Mo5 O20' O20 O19 -130.7(6) . . . . ?
P2 O20' O20 O19' -45.9(6) . . . . ?
O19 O20' O20 O19' -1.5(9) 2_565 . . . ?
O19' O20' O20 O19' -90.7(8) 2_565 . . . ?
Mo5 O20' O20 O19' 138.2(6) . . . . ?
P2 O20' O20 Mo5 175.9(5) . . . . ?
O19 O20' O20 Mo5 -139.7(7) 2_565 . . . ?
O19' O20' O20 Mo5 131.1(6) 2_565 . . . ?
O20' O19 O20 P2 -37.5(5) 2_565 . . . ?
Mo2 O19 O20 P2 -175.6(6) . . . . ?
Mo4 O19 O20 P2 -97.6(11) 2_565 . . . ?
P2 O19 O20 O20' -45.4(6) . . . . ?
O20' O19 O20 O20' -82.9(8) 2_565 . . . ?
Mo2 O19 O20 O20' 139.0(7) . . . . ?
Mo4 O19 O20 O20' -143.1(10) 2_565 . . . ?
P2 O19 O20 O19' 52.1(5) . . . . ?
O20' O19 O20 O19' 14.6(7) 2_565 . . . ?
Mo2 O19 O20 O19' -123.5(6) . . . . ?
Mo4 O19 O20 O19' -45.6(12) 2_565 . . . ?
P2 O19 O20 Mo5 -116.6(9) . . . . ?
O20' O19 O20 Mo5 -154.0(7) 2_565 . . . ?
Mo2 O19 O20 Mo5 67.9(7) . . . . ?
Mo4 O19 O20 Mo5 145.8(8) 2_565 . . . ?
O20' O19' O20 P2 37.5(5) 2_565 . . . ?
Mo3 O19' O20 P2 -175.6(5) . . . . ?
Mo6 O19' O20 P2 102.0(9) 2_565 . . . ?
Mo1 O19' O20 P2 -95.9(8) . . . . ?
P2 O19' O20 O20' 45.9(6) . . . . ?
O20' O19' O20 O20' 83.5(8) 2_565 . . . ?
Mo3 O19' O20 O20' -129.7(7) . . . . ?
Mo6 O19' O20 O20' 148.0(8) 2_565 . . . ?
Mo1 O19' O20 O20' -50.0(11) . . . . ?
P2 O19' O20 O19 -52.0(5) . . . . ?
O20' O19' O20 O19 -14.5(7) 2_565 . . . ?
Mo3 O19' O20 O19 132.4(6) . . . . ?
Mo6 O19' O20 O19 50.1(10) 2_565 . . . ?
Mo1 O19' O20 O19 -147.9(7) . . . . ?
P2 O19' O20 Mo5 115.2(10) . . . . ?
O20' O19' O20 Mo5 152.7(9) 2_565 . . . ?
Mo3 O19' O20 Mo5 -60.4(9) . . . . ?
Mo6 O19' O20 Mo5 -142.7(7) 2_565 . . . ?
Mo1 O19' O20 Mo5 19.3(15) . . . . ?
Mo8 O39' O40' P1 175.9(6) . . . . ?
Mo11 O39' O40' P1 -96.6(9) 2_656 . . . ?
P1 O39' O40' O39 -53.0(7) . . . . ?
Mo8 O39' O40' O39 122.9(8) . . . . ?
Mo11 O39' O40' O39 -149.6(8) 2_656 . . . ?
P1 O39' O40' O40 54.1(7) . . . . ?
Mo8 O39' O40' O40 -130.0(7) . . . . ?
Mo11 O39' O40' O40 -42.5(12) 2_656 . . . ?
Mo10 O39 O40' P1 175.0(7) . . . . ?
P1 O39 O40' O39' 53.2(7) . . . . ?
Mo10 O39 O40' O39' -131.8(8) . . . . ?
P1 O39 O40' O40 -54.3(7) . . . . ?
Mo10 O39 O40' O40 120.7(7) . . . . ?
O39' O40' O40 P1 -54.1(7) . . . . ?
O39 O40' O40 P1 54.2(7) . . . . ?
P1 O40' O40 Mo7 176.5(5) . . . . ?
O39' O40' O40 Mo7 122.3(7) . . . . ?
O39 O40' O40 Mo7 -129.3(8) . . . . ?
P1 O40' O40 Mo9 -93.7(10) . . . 2_656 ?
O39' O40' O40 Mo9 -147.9(9) . . . 2_656 ?
O39 O40' O40 Mo9 -39.5(13) . . . 2_656 ?
P1 O40' O40 Mo12 88.0(11) . . . 2_656 ?
O39' O40' O40 Mo12 33.8(15) . . . 2_656 ?
O39 O40' O40 Mo12 142.2(11) . . . 2_656 ?
C1 N1 Cu2 N12 28(3) . . . 1_646 ?
C2 N1 Cu2 N12 -160.8(17) . . . 1_646 ?
Mo6 O3 Mo1 O1 -154.3(10) 2_565 . . . ?
Mo6 O3 Mo1 O10 101.1(11) 2_565 . . 2_565 ?
Mo6 O3 Mo1 O7 4.9(19) 2_565 . . 2_565 ?
Mo6 O3 Mo1 O13 -54.9(11) 2_565 . . . ?
Mo6 O3 Mo1 O19' 5.1(9) 2_565 . . . ?
Mo3 O13 Mo1 O1 158.5(10) . . . . ?
Mo3 O13 Mo1 O10 -40.3(17) . . . 2_565 ?
Mo3 O13 Mo1 O3 55.5(11) . . . . ?
Mo3 O13 Mo1 O7 -102.4(11) . . . 2_565 ?
Mo3 O13 Mo1 O19' -5.5(9) . . . . ?
P2 O19' Mo1 O1 -172.5(6) . . . . ?
O20 O19' Mo1 O1 -111.3(11) . . . . ?
O20' O19' Mo1 O1 128.1(9) 2_565 . . . ?
Mo3 O19' Mo1 O1 -39.9(10) . . . . ?
Mo6 O19' Mo1 O1 56.1(10) 2_565 . . . ?
P2 O19' Mo1 O10 36.6(7) . . . 2_565 ?
O20 O19' Mo1 O10 97.8(9) . . . 2_565 ?
O20' O19' Mo1 O10 -22.8(8) 2_565 . . 2_565 ?
Mo3 O19' Mo1 O10 169.2(4) . . . 2_565 ?
Mo6 O19' Mo1 O10 -94.8(4) 2_565 . . 2_565 ?
P2 O19' Mo1 O3 128.7(8) . . . . ?
O20 O19' Mo1 O3 -170.0(10) . . . . ?
O20' O19' Mo1 O3 69.3(8) 2_565 . . . ?
Mo3 O19' Mo1 O3 -98.6(5) . . . . ?
Mo6 O19' Mo1 O3 -2.7(4) 2_565 . . . ?
P2 O19' Mo1 O7 -51.4(6) . . . 2_565 ?
O20 O19' Mo1 O7 9.9(9) . . . 2_565 ?
O20' O19' Mo1 O7 -110.7(7) 2_565 . . 2_565 ?
Mo3 O19' Mo1 O7 81.3(4) . . . 2_565 ?
Mo6 O19' Mo1 O7 177.2(4) 2_565 . . 2_565 ?
P2 O19' Mo1 O13 -129.9(8) . . . . ?
O20 O19' Mo1 O13 -68.6(9) . . . . ?
O20' O19' Mo1 O13 170.7(9) 2_565 . . . ?
Mo3 O19' Mo1 O13 2.8(4) . . . . ?
Mo6 O19' Mo1 O13 98.7(5) 2_565 . . . ?
Mo3 O16 Mo2 O18 154.4(7) . . . . ?
Mo3 O16 Mo2 O17 -100.3(9) . . . . ?
Mo3 O16 Mo2 O9 54.7(8) . . . . ?
Mo3 O16 Mo2 O10 -4.5(15) . . . . ?
Mo3 O16 Mo2 O19 -37.1(8) . . . . ?
Mo4 O17 Mo2 O18 -153.8(9) 2_565 . . . ?
Mo4 O17 Mo2 O16 101.4(9) 2_565 . . . ?
Mo4 O17 Mo2 O9 2.6(16) 2_565 . . . ?
Mo4 O17 Mo2 O10 -55.4(9) 2_565 . . . ?
Mo4 O17 Mo2 O19 7.5(8) 2_565 . . . ?
Mo5 O9 Mo2 O18 -157.9(8) . . . . ?
Mo5 O9 Mo2 O16 -55.4(8) . . . . ?
Mo5 O9 Mo2 O17 45.4(13) . . . . ?
Mo5 O9 Mo2 O10 104.4(8) . . . . ?
Mo5 O9 Mo2 O19 41.0(8) . . . . ?
Mo1 O10 Mo2 O18 158.1(10) 2_565 . . . ?
Mo1 O10 Mo2 O16 -42.7(15) 2_565 . . . ?
Mo1 O10 Mo2 O17 55.3(11) 2_565 . . . ?
Mo1 O10 Mo2 O9 -103.2(11) 2_565 . . . ?
Mo1 O10 Mo2 O19 -6.3(9) 2_565 . . . ?
P2 O19 Mo2 O18 -169.4(7) . . . . ?
O20 O19 Mo2 O18 -165.2(9) . . . . ?
O20' O19 Mo2 O18 122.7(11) 2_565 . . . ?
Mo4 O19 Mo2 O18 51.2(11) 2_565 . . . ?
P2 O19 Mo2 O16 41.3(7) . . . . ?
O20 O19 Mo2 O16 45.5(6) . . . . ?
O20' O19 Mo2 O16 -26.6(10) 2_565 . . . ?
Mo4 O19 Mo2 O16 -98.1(4) 2_565 . . . ?
P2 O19 Mo2 O17 135.5(8) . . . . ?
O20 O19 Mo2 O17 139.7(6) . . . . ?
O20' O19 Mo2 O17 67.7(10) 2_565 . . . ?
Mo4 O19 Mo2 O17 -3.9(4) 2_565 . . . ?
P2 O19 Mo2 O9 -46.6(7) . . . . ?
O20 O19 Mo2 O9 -42.4(5) . . . . ?
O20' O19 Mo2 O9 -114.4(10) 2_565 . . . ?
Mo4 O19 Mo2 O9 174.0(3) 2_565 . . . ?
P2 O19 Mo2 O10 -125.1(8) . . . . ?
O20 O19 Mo2 O10 -120.9(6) . . . . ?
O20' O19 Mo2 O10 167.1(11) 2_565 . . . ?
Mo4 O19 Mo2 O10 95.5(5) 2_565 . . . ?
Mo1 O13 Mo3 O14 -154.6(10) . . . . ?
Mo1 O13 Mo3 O12 100.5(10) . . . . ?
Mo1 O13 Mo3 O15 -53.2(11) . . . . ?
Mo1 O13 Mo3 O16 6.8(19) . . . . ?
Mo1 O13 Mo3 O19' 5.6(9) . . . . ?
Mo5 O12 Mo3 O14 154.3(7) . . . . ?
Mo5 O12 Mo3 O13 -100.5(8) . . . . ?
Mo5 O12 Mo3 O15 -4.0(13) . . . . ?
Mo5 O12 Mo3 O16 55.4(7) . . . . ?
Mo5 O12 Mo3 O19' -33.8(8) . . . . ?
Mo6 O15 Mo3 O14 156.5(9) 2_565 . . . ?
Mo6 O15 Mo3 O13 53.3(10) 2_565 . . . ?
Mo6 O15 Mo3 O12 -45.2(12) 2_565 . . . ?
Mo6 O15 Mo3 O16 -105.7(9) 2_565 . . . ?
Mo6 O15 Mo3 O19' -10.6(8) 2_565 . . . ?
Mo2 O16 Mo3 O14 -158.7(8) . . . . ?
Mo2 O16 Mo3 O13 39.7(15) . . . . ?
Mo2 O16 Mo3 O12 -56.2(8) . . . . ?
Mo2 O16 Mo3 O15 101.0(9) . . . . ?
Mo2 O16 Mo3 O19' 40.8(8) . . . . ?
P2 O19' Mo3 O14 -170.8(9) . . . . ?
O20 O19' Mo3 O14 -166.7(10) . . . . ?
O20' O19' Mo3 O14 -101.6(14) 2_565 . . . ?
Mo6 O19' Mo3 O14 -31.8(13) 2_565 . . . ?
Mo1 O19' Mo3 O14 61.5(12) . . . . ?
P2 O19' Mo3 O13 124.8(9) . . . . ?
O20 O19' Mo3 O13 129.0(7) . . . . ?
O20' O19' Mo3 O13 -166.0(12) 2_565 . . . ?
Mo6 O19' Mo3 O13 -96.2(5) 2_565 . . . ?
Mo1 O19' Mo3 O13 -2.9(4) . . . . ?
P2 O19' Mo3 O12 31.3(7) . . . . ?
O20 O19' Mo3 O12 35.5(5) . . . . ?
O20' O19' Mo3 O12 100.5(11) 2_565 . . . ?
Mo6 O19' Mo3 O12 170.3(3) 2_565 . . . ?
Mo1 O19' Mo3 O12 -96.4(4) . . . . ?
P2 O19' Mo3 O15 -133.9(8) . . . . ?
O20 O19' Mo3 O15 -129.8(6) . . . . ?
O20' O19' Mo3 O15 -64.7(11) 2_565 . . . ?
Mo6 O19' Mo3 O15 5.1(3) 2_565 . . . ?
Mo1 O19' Mo3 O15 98.3(4) . . . . ?
P2 O19' Mo3 O16 -54.7(7) . . . . ?
O20 O19' Mo3 O16 -50.6(5) . . . . ?
O20' O19' Mo3 O16 14.5(11) 2_565 . . . ?
Mo6 O19' Mo3 O16 84.3(4) 2_565 . . . ?
Mo1 O19' Mo3 O16 177.6(3) . . . . ?
Mo5 O8 Mo4 O6 -153.3(7) . . . . ?
Mo5 O8 Mo4 O7 101.7(7) . . . 2_565 ?
Mo5 O8 Mo4 O17 8.7(13) . . . 2_565 ?
Mo5 O8 Mo4 O5 -53.1(7) . . . 2_565 ?
Mo5 O8 Mo4 O19 35.5(7) . . . 2_565 ?
Mo6 O4 Mo5 O11 -153.8(7) . . . . ?
Mo6 O4 Mo5 O9 102.0(7) . . . . ?
Mo6 O4 Mo5 O8 -52.2(7) . . . . ?
Mo6 O4 Mo5 O12 12.1(12) . . . . ?
Mo6 O4 Mo5 O20' 11.3(6) . . . . ?
Mo6 O4 Mo5 O20 36.9(7) . . . . ?
Mo2 O9 Mo5 O11 152.7(8) . . . . ?
Mo2 O9 Mo5 O4 -102.7(8) . . . . ?
Mo2 O9 Mo5 O8 -7.3(13) . . . . ?
Mo2 O9 Mo5 O12 52.7(8) . . . . ?
Mo2 O9 Mo5 O20' -35.6(8) . . . . ?
Mo2 O9 Mo5 O20 -10.6(7) . . . . ?
Mo4 O8 Mo5 O11 157.8(7) . . . . ?
Mo4 O8 Mo5 O4 54.7(7) . . . . ?
Mo4 O8 Mo5 O9 -42.1(12) . . . . ?
Mo4 O8 Mo5 O12 -103.0(7) . . . . ?
Mo4 O8 Mo5 O20' -10.6(6) . . . . ?
Mo4 O8 Mo5 O20 -39.1(7) . . . . ?
Mo3 O12 Mo5 O11 -157.5(8) . . . . ?
Mo3 O12 Mo5 O4 36.4(12) . . . . ?
Mo3 O12 Mo5 O9 -55.5(7) . . . . ?
Mo3 O12 Mo5 O8 102.1(8) . . . . ?
Mo3 O12 Mo5 O20' 37.1(7) . . . . ?
Mo3 O12 Mo5 O20 8.7(6) . . . . ?
P2 O20' Mo5 O11 -173.3(10) . . . . ?
O20 O20' Mo5 O11 -168.7(12) . . . . ?
O19 O20' Mo5 O11 -88.3(17) 2_565 . . . ?
O19' O20' Mo5 O11 107.7(14) 2_565 . . . ?
P2 O20' Mo5 O4 129.3(9) . . . . ?
O20 O20' Mo5 O4 133.8(7) . . . . ?
O19 O20' Mo5 O4 -145.7(11) 2_565 . . . ?
O19' O20' Mo5 O4 50.2(8) 2_565 . . . ?
P2 O20' Mo5 O9 35.3(8) . . . . ?
O20 O20' Mo5 O9 39.8(6) . . . . ?
O19 O20' Mo5 O9 120.3(10) 2_565 . . . ?
O19' O20' Mo5 O9 -43.8(9) 2_565 . . . ?
P2 O20' Mo5 O8 -131.5(9) . . . . ?
O20 O20' Mo5 O8 -127.0(7) . . . . ?
O19 O20' Mo5 O8 -46.5(9) 2_565 . . . ?
O19' O20' Mo5 O8 149.4(9) 2_565 . . . ?
P2 O20' Mo5 O12 -50.4(8) . . . . ?
O20 O20' Mo5 O12 -45.8(6) . . . . ?
O19 O20' Mo5 O12 34.6(10) 2_565 . . . ?
O19' O20' Mo5 O12 -129.5(8) 2_565 . . . ?
P2 O20' Mo5 O20 -4.5(6) . . . . ?
O19 O20' Mo5 O20 80.5(11) 2_565 . . . ?
O19' O20' Mo5 O20 -83.6(9) 2_565 . . . ?
P2 O20 Mo5 O11 174.8(8) . . . . ?
O20' O20 Mo5 O11 170.3(10) . . . . ?
O19 O20 Mo5 O11 -106.2(13) . . . . ?
O19' O20 Mo5 O11 90.9(14) . . . . ?
P2 O20 Mo5 O4 -37.2(8) . . . . ?
O20' O20 Mo5 O4 -41.7(6) . . . . ?
O19 O20 Mo5 O4 41.8(9) . . . . ?
O19' O20 Mo5 O4 -121.2(10) . . . . ?
P2 O20 Mo5 O9 -130.6(9) . . . . ?
O20' O20 Mo5 O9 -135.1(7) . . . . ?
O19 O20 Mo5 O9 -51.6(8) . . . . ?
O19' O20 Mo5 O9 145.5(11) . . . . ?
P2 O20 Mo5 O8 50.8(8) . . . . ?
O20' O20 Mo5 O8 46.4(6) . . . . ?
O19 O20 Mo5 O8 129.9(9) . . . . ?
O19' O20 Mo5 O8 -33.1(10) . . . . ?
P2 O20 Mo5 O12 131.6(9) . . . . ?
O20' O20 Mo5 O12 127.1(7) . . . . ?
O19 O20 Mo5 O12 -149.3(9) . . . . ?
O19' O20 Mo5 O12 47.7(9) . . . . ?
P2 O20 Mo5 O20' 4.5(6) . . . . ?
O19 O20 Mo5 O20' 83.5(10) . . . . ?
O19' O20 Mo5 O20' -79.4(10) . . . . ?
Mo5 O4 Mo6 O2 155.5(7) . . . 2_565 ?
Mo5 O4 Mo6 O5 53.3(7) . . . 2_565 ?
Mo5 O4 Mo6 O15 -43.3(12) . . . 2_565 ?
Mo5 O4 Mo6 O3 -104.3(7) . . . 2_565 ?
Mo5 O4 Mo6 O19' -41.8(7) . . . 2_565 ?
Mo8 O34 Mo7 O36 -152.6(7) . . . . ?
Mo8 O34 Mo7 O37 101.0(8) . . . 2_656 ?
Mo8 O34 Mo7 O35 -51.8(7) . . . . ?
Mo8 O34 Mo7 O38 7.1(13) . . . . ?
Mo8 O34 Mo7 O40 36.7(7) . . . . ?
Mo10 O35 Mo7 O36 158.8(8) . . . . ?
Mo10 O35 Mo7 O37 -39.4(12) . . . 2_656 ?
Mo10 O35 Mo7 O34 54.8(7) . . . . ?
Mo10 O35 Mo7 O38 -104.2(8) . . . . ?
Mo10 O35 Mo7 O40 -40.4(7) . . . . ?
Mo9 O38 Mo7 O36 -158.7(10) 2_656 . . . ?
Mo9 O38 Mo7 O37 -54.4(10) 2_656 . . 2_656 ?
Mo9 O38 Mo7 O34 41.3(14) 2_656 . . . ?
Mo9 O38 Mo7 O35 101.1(10) 2_656 . . . ?
Mo9 O38 Mo7 O40 8.0(8) 2_656 . . . ?
P1 O40 Mo7 O36 168.9(10) . . . . ?
O40' O40 Mo7 O36 165.4(11) . . . . ?
Mo9 O40 Mo7 O36 34.3(14) 2_656 . . . ?
Mo12 O40 Mo7 O36 -57.4(13) 2_656 . . . ?
P1 O40 Mo7 O37 -129.3(9) . . . 2_656 ?
O40' O40 Mo7 O37 -132.8(7) . . . 2_656 ?
Mo9 O40 Mo7 O37 96.2(5) 2_656 . . 2_656 ?
Mo12 O40 Mo7 O37 4.4(4) 2_656 . . 2_656 ?
P1 O40 Mo7 O34 -36.2(8) . . . . ?
O40' O40 Mo7 O34 -39.7(6) . . . . ?
Mo9 O40 Mo7 O34 -170.7(4) 2_656 . . . ?
Mo12 O40 Mo7 O34 97.5(4) 2_656 . . . ?
P1 O40 Mo7 O35 50.2(8) . . . . ?
O40' O40 Mo7 O35 46.7(6) . . . . ?
Mo9 O40 Mo7 O35 -84.4(4) 2_656 . . . ?
Mo12 O40 Mo7 O35 -176.1(4) 2_656 . . . ?
P1 O40 Mo7 O38 130.7(9) . . . . ?
O40' O40 Mo7 O38 127.1(7) . . . . ?
Mo9 O40 Mo7 O38 -3.9(4) 2_656 . . . ?
Mo12 O40 Mo7 O38 -95.6(5) 2_656 . . . ?
Mo9 O27 Mo8 O33 152.1(9) . . . . ?
Mo9 O27 Mo8 O28 -103.5(9) . . . . ?
Mo9 O27 Mo8 O32 52.7(10) . . . 2_656 ?
Mo9 O27 Mo8 O34 -7.9(17) . . . . ?
Mo9 O27 Mo8 O39' -9.5(8) . . . . ?
Mo10 O28 Mo8 O33 -153.8(7) . . . . ?
Mo10 O28 Mo8 O27 100.9(7) . . . . ?
Mo10 O28 Mo8 O32 6.3(13) . . . 2_656 ?
Mo10 O28 Mo8 O34 -54.1(6) . . . . ?
Mo10 O28 Mo8 O39' 35.1(6) . . . . ?
Mo7 O34 Mo8 O33 157.9(7) . . . . ?
Mo7 O34 Mo8 O27 -41.8(13) . . . . ?
Mo7 O34 Mo8 O28 55.3(7) . . . . ?
Mo7 O34 Mo8 O32 -103.8(8) . . . 2_656 ?
Mo7 O34 Mo8 O39' -40.3(7) . . . . ?
O40' O39' Mo8 O33 165.5(12) . . . . ?
P1 O39' Mo8 O33 169.8(10) . . . . ?
Mo11 O39' Mo8 O33 33.5(14) 2_656 . . . ?
O40' O39' Mo8 O27 -132.9(7) . . . . ?
P1 O39' Mo8 O27 -128.6(9) . . . . ?
Mo11 O39' Mo8 O27 95.1(5) 2_656 . . . ?
O40' O39' Mo8 O28 -40.3(6) . . . . ?
P1 O39' Mo8 O28 -36.0(8) . . . . ?
Mo11 O39' Mo8 O28 -172.3(3) 2_656 . . . ?
O40' O39' Mo8 O32 127.2(7) . . . 2_656 ?
P1 O39' Mo8 O32 131.5(9) . . . 2_656 ?
Mo11 O39' Mo8 O32 -4.8(4) 2_656 . . 2_656 ?
O40' O39' Mo8 O34 47.8(6) . . . . ?
P1 O39' Mo8 O34 52.1(8) . . . . ?
Mo11 O39' Mo8 O34 -84.2(4) 2_656 . . . ?
Mo12 O24 Mo9 O26 157.7(11) . . . . ?
Mo12 O24 Mo9 O38 55.6(12) . . . 2_656 ?
Mo12 O24 Mo9 O31 -46.5(19) . . . 2_656 ?
Mo12 O24 Mo9 O27 -102.5(12) . . . . ?
Mo12 O24 Mo9 O40 -3.7(10) . . . 2_656 ?
Mo8 O27 Mo9 O26 -155.5(9) . . . . ?
Mo8 O27 Mo9 O38 42.1(15) . . . 2_656 ?
Mo8 O27 Mo9 O31 -54.6(10) . . . 2_656 ?
Mo8 O27 Mo9 O24 105.1(10) . . . . ?
Mo8 O27 Mo9 O40 41.6(10) . . . 2_656 ?
Mo11 O30 Mo10 O29 156.6(8) . . . . ?
Mo11 O30 Mo10 O35 -98.0(8) . . . . ?
Mo11 O30 Mo10 O25 55.7(9) . . . . ?
Mo11 O30 Mo10 O28 -1.2(16) . . . . ?
Mo11 O30 Mo10 O39 -6.5(8) . . . . ?
Mo7 O35 Mo10 O29 -153.6(8) . . . . ?
Mo7 O35 Mo10 O30 103.5(8) . . . . ?
Mo7 O35 Mo10 O25 6.6(13) . . . . ?
Mo7 O35 Mo10 O28 -54.5(7) . . . . ?
Mo7 O35 Mo10 O39 35.7(8) . . . . ?
Mo12 O25 Mo10 O29 -156.6(9) . . . . ?
Mo12 O25 Mo10 O30 -56.1(10) . . . . ?
Mo12 O25 Mo10 O35 43.0(13) . . . . ?
Mo12 O25 Mo10 O28 105.3(9) . . . . ?
Mo12 O25 Mo10 O39 10.1(8) . . . . ?
Mo8 O28 Mo10 O29 157.8(7) . . . . ?
Mo8 O28 Mo10 O30 -44.3(13) . . . . ?
Mo8 O28 Mo10 O35 54.5(6) . . . . ?
Mo8 O28 Mo10 O25 -102.2(7) . . . . ?
Mo8 O28 Mo10 O39 -39.3(7) . . . . ?
O40' O39 Mo10 O29 167.1(13) . . . . ?
P1 O39 Mo10 O29 172.3(11) . . . . ?
O40' O39 Mo10 O30 -136.0(8) . . . . ?
P1 O39 Mo10 O30 -130.8(11) . . . . ?
O40' O39 Mo10 O35 -40.5(7) . . . . ?
P1 O39 Mo10 O35 -35.3(10) . . . . ?
O40' O39 Mo10 O25 125.5(8) . . . . ?
P1 O39 Mo10 O25 130.6(11) . . . . ?
O40' O39 Mo10 O28 46.1(7) . . . . ?
P1 O39 Mo10 O28 51.2(10) . . . . ?
Mo8 O32 Mo11 O21 -152.7(10) 2_656 . . . ?
Mo8 O32 Mo11 O22 102.9(10) 2_656 . . . ?
Mo8 O32 Mo11 O31 -53.5(10) 2_656 . . . ?
Mo8 O32 Mo11 O30 9.0(18) 2_656 . . . ?
Mo8 O32 Mo11 O39' 9.7(8) 2_656 . . 2_656 ?
Mo12 O22 Mo11 O21 156.0(12) . . . . ?
Mo12 O22 Mo11 O32 -100.6(12) . . . . ?
Mo12 O22 Mo11 O31 -6(2) . . . . ?
Mo12 O22 Mo11 O30 56.2(12) . . . . ?
Mo12 O22 Mo11 O39' -39.4(12) . . . 2_656 ?
Mo9 O31 Mo11 O21 159.0(12) 2_656 . . . ?
Mo9 O31 Mo11 O32 57.5(13) 2_656 . . . ?
Mo9 O31 Mo11 O22 -39(2) 2_656 . . . ?
Mo9 O31 Mo11 O30 -101.8(13) 2_656 . . . ?
Mo9 O31 Mo11 O39' -1.6(11) 2_656 . . 2_656 ?
Mo10 O30 Mo11 O21 -160.6(8) . . . . ?
Mo10 O30 Mo11 O32 37.6(15) . . . . ?
Mo10 O30 Mo11 O22 -58.2(9) . . . . ?
Mo10 O30 Mo11 O31 101.0(9) . . . . ?
Mo10 O30 Mo11 O39' 37.0(8) . . . 2_656 ?
Mo10 O25 Mo12 O23 153.1(8) . . . . ?
Mo10 O25 Mo12 O24 -103.4(9) . . . . ?
Mo10 O25 Mo12 O37 -8.2(15) . . . . ?
Mo10 O25 Mo12 O22 52.9(9) . . . . ?
Mo10 O25 Mo12 O40 -36.7(9) . . . 2_656 ?
Mo9 O24 Mo12 O23 -155.4(11) . . . . ?
Mo9 O24 Mo12 O25 101.4(11) . . . . ?
Mo9 O24 Mo12 O37 -52.9(12) . . . . ?
Mo9 O24 Mo12 O22 8(2) . . . . ?
Mo9 O24 Mo12 O40 3.6(10) . . . 2_656 ?
Mo7 O37 Mo12 O23 156.4(10) 2_656 . . . ?
Mo7 O37 Mo12 O25 -42.3(15) 2_656 . . . ?
Mo7 O37 Mo12 O24 54.6(11) 2_656 . . . ?
Mo7 O37 Mo12 O22 -104.6(11) 2_656 . . . ?
Mo7 O37 Mo12 O40 -8.8(9) 2_656 . . 2_656 ?
Mo11 O22 Mo12 O23 -156.8(12) . . . . ?
Mo11 O22 Mo12 O25 -55.4(12) . . . . ?
Mo11 O22 Mo12 O24 40(2) . . . . ?
Mo11 O22 Mo12 O37 101.9(13) . . . . ?
Mo11 O22 Mo12 O40 43.8(12) . . . 2_656 ?
O39' O40' P1 O39' 180.0 . . . 2_656 ?
O39 O40' P1 O39' -58.7(8) . . . 2_656 ?
O40 O40' P1 O39' 60.4(7) . . . 2_656 ?
O39 O40' P1 O39' 121.3(8) . . . . ?
O40 O40' P1 O39' -119.6(7) . . . . ?
O39' O40' P1 O39 -121.3(8) . . . . ?
O40 O40' P1 O39 119.1(8) . . . . ?
O39' O40' P1 O39 58.7(8) . . . 2_656 ?
O39 O40' P1 O39 180.000(2) . . . 2_656 ?
O40 O40' P1 O39 -60.9(8) . . . 2_656 ?
O39' O40' P1 O40 119.6(7) . . . . ?
O39 O40' P1 O40 -119.1(8) . . . . ?
O39' O40' P1 O40 -60.4(7) . . . 2_656 ?
O39 O40' P1 O40 60.9(8) . . . 2_656 ?
O40 O40' P1 O40 180.000(2) . . . 2_656 ?
O40' O39' P1 O40' 180.0 . . . 2_656 ?
Mo8 O39' P1 O40' 174.6(7) . . . 2_656 ?
Mo11 O39' P1 O40' -57.2(9) 2_656 . . 2_656 ?
Mo8 O39' P1 O40' -5.4(7) . . . . ?
Mo11 O39' P1 O40' 122.8(9) 2_656 . . . ?
Mo8 O39' P1 O39 46.8(10) . . . . ?
Mo11 O39' P1 O39 175.0(7) 2_656 . . . ?
O40' O39' P1 O39 -127.8(8) . . . 2_656 ?
Mo8 O39' P1 O39 -133.2(10) . . . 2_656 ?
Mo11 O39' P1 O39 -5.0(7) 2_656 . . 2_656 ?
O40' O39' P1 O40 -54.2(7) . . . . ?
Mo8 O39' P1 O40 -59.6(9) . . . . ?
Mo11 O39' P1 O40 68.6(7) 2_656 . . . ?
O40' O39' P1 O40 125.8(7) . . . 2_656 ?
Mo8 O39' P1 O40 120.4(9) . . . 2_656 ?
Mo11 O39' P1 O40 -111.4(7) 2_656 . . 2_656 ?
O40' O39 P1 O40' 180.000(2) . . . 2_656 ?
Mo10 O39 P1 O40' 173.4(9) . . . 2_656 ?
Mo10 O39 P1 O40' -6.6(9) . . . . ?
O40' O39 P1 O40 54.7(8) . . . . ?
Mo10 O39 P1 O40 48.1(11) . . . . ?
O40' O39 P1 O40 -125.3(8) . . . 2_656 ?
Mo10 O39 P1 O40 -131.9(11) . . . 2_656 ?
O40' O40 P1 O39' 52.6(7) . . . . ?
Mo7 O40 P1 O39' 48.0(8) . . . . ?
Mo9 O40 P1 O39' 174.7(6) 2_656 . . . ?
Mo12 O40 P1 O39' -77.8(8) 2_656 . . . ?
O40' O40 P1 O39 -53.9(8) . . . . ?
Mo7 O40 P1 O39 -58.4(9) . . . . ?
Mo9 O40 P1 O39 68.2(8) 2_656 . . . ?
Mo12 O40 P1 O39 175.8(7) 2_656 . . . ?
O40' O40 P1 O39 126.1(8) . . . 2_656 ?
Mo7 O40 P1 O39 121.6(9) . . . 2_656 ?
Mo9 O40 P1 O39 -111.8(8) 2_656 . . 2_656 ?
Mo12 O40 P1 O39 -4.2(7) 2_656 . . 2_656 ?
O20' O20 P2 O20' 180.000(1) . . . 2_565 ?
O19 O20 P2 O20' 55.7(7) . . . 2_565 ?
O19' O20 P2 O20' -56.6(7) . . . 2_565 ?
Mo5 O20 P2 O20' 175.1(6) . . . 2_565 ?
O19 O20 P2 O20' -124.3(7) . . . . ?
O19' O20 P2 O20' 123.4(7) . . . . ?
Mo5 O20 P2 O20' -4.9(6) . . . . ?
O20' O20 P2 O19 124.3(7) . . . . ?
O19' O20 P2 O19 -112.3(6) . . . . ?
Mo5 O20 P2 O19 119.3(9) . . . . ?
O20' O20 P2 O19 -55.7(7) . . . 2_565 ?
O19 O20 P2 O19 180.0 . . . 2_565 ?
O19' O20 P2 O19 67.7(6) . . . 2_565 ?
Mo5 O20 P2 O19 -60.7(9) . . . 2_565 ?
O20' O20 P2 O19' 56.6(7) . . . 2_565 ?
O19 O20 P2 O19' -67.7(6) . . . 2_565 ?
O19' O20 P2 O19' 180.0 . . . 2_565 ?
Mo5 O20 P2 O19' 51.6(9) . . . 2_565 ?
O20' O20 P2 O19' -123.4(7) . . . . ?
O19 O20 P2 O19' 112.3(6) . . . . ?
Mo5 O20 P2 O19' -128.4(9) . . . . ?
O19 O20' P2 O20 -124.8(7) 2_565 . . . ?
O19' O20' P2 O20 124.0(7) 2_565 . . . ?
Mo5 O20' P2 O20 5.1(7) . . . . ?
O20 O20' P2 O20 180.000(1) . . . 2_565 ?
O19 O20' P2 O20 55.2(7) 2_565 . . 2_565 ?
O19' O20' P2 O20 -56.0(7) 2_565 . . 2_565 ?
Mo5 O20' P2 O20 -174.9(7) . . . 2_565 ?
O20 O20' P2 O19 -55.2(7) . . . . ?
O19 O20' P2 O19 180.0 2_565 . . . ?
O19' O20' P2 O19 68.8(6) 2_565 . . . ?
Mo5 O20' P2 O19 -50.1(9) . . . . ?
O20 O20' P2 O19 124.8(7) . . . 2_565 ?
O19' O20' P2 O19 -111.2(6) 2_565 . . 2_565 ?
Mo5 O20' P2 O19 129.9(9) . . . 2_565 ?
O20 O20' P2 O19' -124.0(7) . . . 2_565 ?
O19 O20' P2 O19' 111.2(6) 2_565 . . 2_565 ?
Mo5 O20' P2 O19' -118.9(9) . . . 2_565 ?
O20 O20' P2 O19' 56.0(7) . . . . ?
O19 O20' P2 O19' -68.8(6) 2_565 . . . ?
O19' O20' P2 O19' 180.0 2_565 . . . ?
Mo5 O20' P2 O19' 61.1(9) . . . . ?
O20' O19 P2 O20 128.7(7) 2_565 . . . ?
Mo2 O19 P2 O20 5.2(7) . . . . ?
Mo4 O19 P2 O20 133.8(8) 2_565 . . . ?
O20 O19 P2 O20 180.000(1) . . . 2_565 ?
O20' O19 P2 O20 -51.3(7) 2_565 . . 2_565 ?
Mo2 O19 P2 O20 -174.8(7) . . . 2_565 ?
Mo4 O19 P2 O20 -46.2(8) 2_565 . . 2_565 ?
Mo2 O19 P2 O20' -123.5(8) . . . 2_565 ?
Mo4 O19 P2 O20' 5.1(6) 2_565 . . 2_565 ?
O20 O19 P2 O20' 51.3(7) . . . . ?
O20' O19 P2 O20' 180.0 2_565 . . . ?
Mo2 O19 P2 O20' 56.5(8) . . . . ?
Mo4 O19 P2 O20' -174.9(6) 2_565 . . . ?
O20 O19 P2 O19' 116.5(7) . . . 2_565 ?
O20' O19 P2 O19' -114.8(7) 2_565 . . 2_565 ?
Mo2 O19 P2 O19' 121.7(8) . . . 2_565 ?
Mo4 O19 P2 O19' -109.7(7) 2_565 . . 2_565 ?
O20 O19 P2 O19' -63.5(7) . . . . ?
O20' O19 P2 O19' 65.2(7) 2_565 . . . ?
Mo2 O19 P2 O19' -58.3(8) . . . . ?
Mo4 O19 P2 O19' 70.3(7) 2_565 . . . ?
O20' O19' P2 O20 -128.2(7) 2_565 . . . ?
Mo3 O19' P2 O20 5.1(6) . . . . ?
Mo6 O19' P2 O20 -123.1(8) 2_565 . . . ?
Mo1 O19' P2 O20 121.4(7) . . . . ?
O20 O19' P2 O20 180.0 . . . 2_565 ?
O20' O19' P2 O20 51.8(7) 2_565 . . 2_565 ?
Mo3 O19' P2 O20 -174.9(6) . . . 2_565 ?
Mo6 O19' P2 O20 56.9(8) 2_565 . . 2_565 ?
Mo1 O19' P2 O20 -58.6(7) . . . 2_565 ?
O20 O19' P2 O20' 128.2(7) . . . 2_565 ?
Mo3 O19' P2 O20' 133.3(8) . . . 2_565 ?
Mo6 O19' P2 O20' 5.1(6) 2_565 . . 2_565 ?
Mo1 O19' P2 O20' -110.4(7) . . . 2_565 ?
O20 O19' P2 O20' -51.8(7) . . . . ?
O20' O19' P2 O20' 180.0 2_565 . . . ?
Mo3 O19' P2 O20' -46.7(8) . . . . ?
Mo6 O19' P2 O20' -174.9(6) 2_565 . . . ?
Mo1 O19' P2 O20' 69.6(7) . . . . ?
O20 O19' P2 O19 63.3(7) . . . . ?
O20' O19' P2 O19 -64.9(6) 2_565 . . . ?
Mo3 O19' P2 O19 68.4(8) . . . . ?
Mo6 O19' P2 O19 -59.8(8) 2_565 . . . ?
Mo1 O19' P2 O19 -175.3(6) . . . . ?
O20 O19' P2 O19 -116.7(7) . . . 2_565 ?
O20' O19' P2 O19 115.1(6) 2_565 . . 2_565 ?
Mo3 O19' P2 O19 -111.6(8) . . . 2_565 ?
Mo6 O19' P2 O19 120.2(8) 2_565 . . 2_565 ?
Mo1 O19' P2 O19 4.7(6) . . . 2_565 ?
